data_1554599
loop_
_publ_author_name
'Perc\'astegui, Edmundo G'
'Mosquera, Jes\'us'
'Ronson, Tanya K.'
'Plajer, Alex J.'
'Kieffer, Marion'
'Nitschke, Jonathan R.'

_publ_section_title
;
 Waterproof architectures through subcomponent self-assembly.
;
_journal_issue 7
_journal_name_full 'Chemical science'
_journal_page_first 2006
_journal_page_last 2018
_journal_paper_doi 10.1039/c8sc05085f
_journal_volume 10
_journal_year 2019
_chemical_formula_moiety 'C66 H60 N14 Zn2, 1.5(C F3 O3 S), 2.5(F6 Sb), 1.5(C2 H3 N)'
_chemical_formula_sum 'C70.5 H64.5 F19.5 N15.5 O4.5 S1.5 Sb2.5 Zn2'
_chemical_formula_weight 2054.58
_space_group_crystal_system monoclinic
_space_group_IT_number 5
_space_group_name_Hall 'C 2y'
_space_group_name_H-M_alt 'C 1 2 1'
_atom_sites_solution_hydrogens mixed
_audit_creation_method SHELXL-2016/6
_audit_update_record
;
2018-09-28 deposited with the CCDC.
2018-12-12 downloaded from the CCDC.
;
_cell_angle_alpha 90
_cell_angle_beta 123.314(2)
_cell_angle_gamma 90
_cell_formula_units_Z 8
_cell_length_a 32.3977(13)
_cell_length_b 31.6390(13)
_cell_length_c 22.0583(9)
_cell_measurement_reflns_used 9650
_cell_measurement_temperature 180(2)
_cell_measurement_theta_max 124.807
_cell_measurement_theta_min 4.923
_cell_volume 18894.9(14)
_computing_cell_refinement 'Bruker APEX3'
_computing_data_collection 'Bruker APEX3'
_computing_data_reduction 'Bruker APEX3'
_computing_structure_refinement 'SHELXL-2016/6 (Sheldrick, 2016)'
_computing_structure_solution 'SHELXT 2014/5 (Sheldrick, 2014)'
_diffrn_ambient_temperature 180(2)
_diffrn_measured_fraction_theta_full 0.993
_diffrn_measured_fraction_theta_max 0.993
_diffrn_measurement_device_type 'Bruker APEX-II CCD'
_diffrn_measurement_method '\f and \w scans'
_diffrn_radiation_monochromator graphite
_diffrn_radiation_source 'sealed tube'
_diffrn_radiation_type CuK\a
_diffrn_radiation_wavelength 1.54178
_diffrn_reflns_av_R_equivalents 0.0533
_diffrn_reflns_av_unetI/netI 0.0758
_diffrn_reflns_Laue_measured_fraction_full 0.993
_diffrn_reflns_Laue_measured_fraction_max 0.993
_diffrn_reflns_limit_h_max 35
_diffrn_reflns_limit_h_min -34
_diffrn_reflns_limit_k_max 35
_diffrn_reflns_limit_k_min -34
_diffrn_reflns_limit_l_max 21
_diffrn_reflns_limit_l_min -24
_diffrn_reflns_number 56673
_diffrn_reflns_point_group_measured_fraction_full 0.994
_diffrn_reflns_point_group_measured_fraction_max 0.994
_diffrn_reflns_theta_full 58.929
_diffrn_reflns_theta_max 58.929
_diffrn_reflns_theta_min 2.148
_exptl_absorpt_coefficient_mu 7.258
_exptl_absorpt_correction_T_max 0.7522
_exptl_absorpt_correction_T_min 0.3713
_exptl_absorpt_correction_type multi-scan
_exptl_absorpt_process_details SADABS
_exptl_crystal_colour colourless
_exptl_crystal_density_diffrn 1.444
_exptl_crystal_description plate
_exptl_crystal_F_000 8152
_exptl_crystal_size_max 0.390
_exptl_crystal_size_mid 0.300
_exptl_crystal_size_min 0.030
_refine_diff_density_max 0.898
_refine_diff_density_min -1.348
_refine_diff_density_rms 0.093
_refine_ls_abs_structure_details
;
 Refined as an inversion twin.
;
_refine_ls_abs_structure_Flack 0.418(8)
_refine_ls_extinction_method none
_refine_ls_goodness_of_fit_ref 1.036
_refine_ls_hydrogen_treatment constr
_refine_ls_matrix_type full
_refine_ls_number_parameters 2229
_refine_ls_number_reflns 25343
_refine_ls_number_restraints 4263
_refine_ls_restrained_S_all 1.011
_refine_ls_R_factor_all 0.0992
_refine_ls_R_factor_gt 0.0751
_refine_ls_shift/su_max 0.001
_refine_ls_shift/su_mean 0.000
_refine_ls_structure_factor_coef Fsqd
_refine_ls_weighting_details 'w=1/[\s^2^(Fo^2^)+(0.1277P)^2^+64.5576P] where P=(Fo^2^+2Fc^2^)/3'
_refine_ls_weighting_scheme calc
_refine_ls_wR_factor_gt 0.1957
_refine_ls_wR_factor_ref 0.2177
_reflns_Friedel_coverage 0.960
_reflns_Friedel_fraction_full 0.995
_reflns_Friedel_fraction_max 0.995
_reflns_number_gt 19795
_reflns_number_total 25343
_reflns_threshold_expression 'I > 2\s(I)'
_cod_data_source_file c8sc05085f2.cif
_cod_data_source_block jnb129_sq
_cod_original_sg_symbol_H-M 'C 2'
_cod_original_formula_sum 'C70.50 H64.50 F19.50 N15.50 O4.50 S1.50 Sb2.50 Zn2'
_cod_database_code 1554599
_shelx_shelxl_version_number 2016/6
_shelx_space_group_comment
;
The symmetry employed for this shelxl refinement is uniquely defined
by the following loop, which should always be used as a source of
symmetry information in preference to the above space-group names.
They are only intended as comments.
;
_shelx_estimated_absorpt_t_min 0.164
_shelx_estimated_absorpt_t_max 0.812

loop_
_space_group_symop_operation_xyz
'x, y, z'
'-x, y, -z'
'x+1/2, y+1/2, z'
'-x+1/2, y+1/2, -z'

loop_
_atom_site_label
_atom_site_type_symbol
_atom_site_fract_x
_atom_site_fract_y
_atom_site_fract_z
_atom_site_U_iso_or_equiv
_atom_site_adp_type
_atom_site_occupancy
_atom_site_site_symmetry_order
_atom_site_calc_flag
_atom_site_refinement_flags_posn
_atom_site_refinement_flags_adp
_atom_site_refinement_flags_occupancy
_atom_site_disorder_assembly
_atom_site_disorder_group
Zn1 Zn 0.44876(8) 0.71970(9) 0.24387(12) 0.0901(8) Uani 1 1 d . . . . .
Zn2 Zn 0.83056(7) 0.52500(6) 0.72905(12) 0.0631(5) Uani 1 1 d . . . . .
Zn3 Zn 0.63505(8) 0.42452(6) 0.23084(10) 0.0632(5) Uani 1 1 d . . . . .
Zn4 Zn 0.64863(7) 0.22250(7) 0.73641(10) 0.0622(5) Uani 1 1 d . . . . .
N1 N 0.3842(4) 0.6947(5) 0.2307(7) 0.085(4) Uani 1 1 d D U . . .
N2 N 0.4621(4) 0.6485(4) 0.2647(6) 0.072(3) Uani 1 1 d D U . . .
N3 N 0.7816(4) 0.5135(3) 0.6044(7) 0.068(3) Uani 1 1 d D U . . .
N4 N 0.8802(4) 0.5125(4) 0.6953(8) 0.075(4) Uani 1 1 d D U . . .
C1 C 0.3220(7) 0.7403(8) 0.1324(11) 0.120(8) Uani 1 1 d D U . . .
H1A H 0.309905 0.717525 0.095622 0.144 Uiso 1 1 calc R U . . .
H1AB H 0.294379 0.760015 0.117976 0.144 Uiso 1 1 calc R U . . .
C2 C 0.3405(6) 0.7210(7) 0.2080(10) 0.108(6) Uani 1 1 d D U . . .
H2A H 0.349210 0.743883 0.243700 0.129 Uiso 1 1 calc R U . . .
H2AB H 0.314155 0.703582 0.205219 0.129 Uiso 1 1 calc R U . . .
C3 C 0.3810(6) 0.6561(5) 0.2361(8) 0.082(4) Uani 1 1 d D U . . .
H3 H 0.350810 0.644283 0.225621 0.098 Uiso 1 1 calc R U . . .
C4 C 0.4239(5) 0.6278(5) 0.2588(7) 0.071(4) Uani 1 1 d D U . . .
C5 C 0.4257(5) 0.5866(5) 0.2789(9) 0.079(4) Uani 1 1 d D U . . .
H5 H 0.397238 0.573663 0.272932 0.094 Uiso 1 1 calc R U . . .
C6 C 0.4676(5) 0.5644(5) 0.3069(8) 0.074(4) Uani 1 1 d D U . . .
H6 H 0.469055 0.535677 0.320367 0.089 Uiso 1 1 calc R U . . .
C7 C 0.5098(4) 0.5848(4) 0.3160(7) 0.058(3) Uani 1 1 d D U . . .
C8 C 0.5030(5) 0.6259(4) 0.2910(7) 0.063(3) Uani 1 1 d D U . . .
H8 H 0.529977 0.639047 0.292802 0.076 Uiso 1 1 calc R U . . .
C9 C 0.5592(4) 0.5655(5) 0.3533(7) 0.064(3) Uani 1 1 d D U . . .
C10 C 0.5756(5) 0.5399(4) 0.4149(8) 0.065(4) Uani 1 1 d D U . . .
H10 H 0.553609 0.532491 0.429107 0.078 Uiso 1 1 calc R U . . .
C11 C 0.6231(5) 0.5260(5) 0.4538(8) 0.067(4) Uani 1 1 d D U . . .
H11 H 0.633334 0.508367 0.494619 0.080 Uiso 1 1 calc R U . . .
C12 C 0.6577(5) 0.5363(4) 0.4369(7) 0.065(3) Uani 1 1 d D U . . .
C13 C 0.6407(5) 0.5617(5) 0.3745(7) 0.068(4) Uani 1 1 d D U . . .
H13 H 0.662298 0.569360 0.359833 0.081 Uiso 1 1 calc R U . . .
C14 C 0.5923(5) 0.5749(5) 0.3355(8) 0.067(4) Uani 1 1 d D U . . .
H14 H 0.581254 0.591724 0.293610 0.080 Uiso 1 1 calc R U . . .
C15 C 0.7331(5) 0.5189(4) 0.5562(7) 0.066(4) Uani 1 1 d D U . . .
H15 H 0.712538 0.517987 0.574372 0.079 Uiso 1 1 calc R U . . .
C16 C 0.7103(5) 0.5257(5) 0.4834(7) 0.066(3) Uani 1 1 d D U . . .
C17 C 0.7401(6) 0.5233(5) 0.4556(9) 0.078(4) Uani 1 1 d D U . . .
H17 H 0.725942 0.525989 0.404934 0.093 Uiso 1 1 calc R U . . .
C18 C 0.7910(6) 0.5169(6) 0.5035(8) 0.082(4) Uani 1 1 d D U . . .
H18 H 0.812100 0.515548 0.486234 0.099 Uiso 1 1 calc R U . . .
C19 C 0.8095(5) 0.5126(4) 0.5761(8) 0.066(3) Uani 1 1 d D U . . .
C20 C 0.8634(6) 0.5092(6) 0.6290(9) 0.085(5) Uani 1 1 d D U . . .
H20 H 0.884933 0.504672 0.613026 0.102 Uiso 1 1 calc R U . . .
C21 C 0.9329(6) 0.5097(6) 0.7520(10) 0.090(5) Uani 1 1 d D U . . .
H21A H 0.944046 0.536518 0.779551 0.108 Uiso 1 1 calc R U . . .
H21B H 0.951820 0.505401 0.729306 0.108 Uiso 1 1 calc R U . . .
C22 C 0.9428(6) 0.4745(6) 0.8018(11) 0.092(5) Uani 1 1 d D U . . .
H22A H 0.932670 0.447451 0.774822 0.111 Uiso 1 1 calc R U . . .
H22B H 0.978520 0.473032 0.839762 0.111 Uiso 1 1 calc R U . . .
N5 N 0.4371(5) 0.7134(6) 0.1401(8) 0.118(6) Uani 1 1 d D U . . .
N6 N 0.5270(4) 0.7174(5) 0.2640(6) 0.079(4) Uani 1 1 d D U . . .
N7 N 0.8199(4) 0.5956(3) 0.6944(6) 0.055(3) Uani 1 1 d D U . . .
N8 N 0.8698(4) 0.5593(4) 0.8237(6) 0.066(3) Uani 1 1 d D U . . .
C23 C 0.3648(8) 0.7582(8) 0.0721(11) 0.137(7) Uani 1 1 d D U . . .
H23A H 0.384742 0.781350 0.070516 0.165 Uiso 1 1 calc R U . . .
H23B H 0.330989 0.760101 0.027949 0.165 Uiso 1 1 calc R U . . .
C24 C 0.3878(7) 0.7154(8) 0.0735(8) 0.123(7) Uani 1 1 d D U . . .
H24A H 0.367056 0.692001 0.072491 0.147 Uiso 1 1 calc R U . . .
H24B H 0.389922 0.712669 0.030635 0.147 Uiso 1 1 calc R U . . .
C25 C 0.4731(6) 0.7105(7) 0.1363(8) 0.108(7) Uani 1 1 d D U . . .
H25 H 0.468765 0.709686 0.090087 0.130 Uiso 1 1 calc R U . . .
C26 C 0.5232(5) 0.7082(6) 0.2022(7) 0.091(5) Uani 1 1 d D U . . .
C27 C 0.5638(6) 0.6958(7) 0.2019(8) 0.103(6) Uani 1 1 d D U . . .
H27 H 0.560591 0.689202 0.157468 0.124 Uiso 1 1 calc R U . . .
C28 C 0.6081(6) 0.6931(8) 0.2653(7) 0.105(7) Uani 1 1 d D U . . .
H28 H 0.636216 0.684849 0.264998 0.126 Uiso 1 1 calc R U . . .
C29 C 0.6137(5) 0.7024(5) 0.3326(7) 0.072(4) Uani 1 1 d D U . . .
C30 C 0.5699(5) 0.7151(5) 0.3249(7) 0.067(4) Uani 1 1 d D U . . .
H30 H 0.571483 0.722873 0.367795 0.081 Uiso 1 1 calc R U . . .
C31 C 0.6583(5) 0.6950(5) 0.4041(6) 0.066(4) Uani 1 1 d D U . . .
C32 C 0.6931(5) 0.6642(5) 0.4132(8) 0.072(4) Uani 1 1 d D U . . .
H32 H 0.689627 0.651211 0.371782 0.086 Uiso 1 1 calc R U . . .
C33 C 0.7309(5) 0.6531(5) 0.4800(7) 0.065(4) Uani 1 1 d D U . . .
H33 H 0.753482 0.632233 0.484383 0.078 Uiso 1 1 calc R U . . .
C34 C 0.7382(5) 0.6708(4) 0.5430(7) 0.055(3) Uani 1 1 d D U . . .
C35 C 0.7052(4) 0.7036(4) 0.5338(7) 0.054(3) Uani 1 1 d D U . . .
H35 H 0.709790 0.717599 0.575195 0.065 Uiso 1 1 calc R U . . .
C36 C 0.6669(5) 0.7151(5) 0.4661(7) 0.064(4) Uani 1 1 d D U . . .
H36 H 0.645582 0.737310 0.461256 0.077 Uiso 1 1 calc R U . . .
C37 C 0.7903(4) 0.6137(4) 0.6291(7) 0.057(3) Uani 1 1 d D U . . .
H37 H 0.778033 0.596148 0.587677 0.068 Uiso 1 1 calc R U . . .
C38 C 0.7761(5) 0.6555(4) 0.6170(7) 0.059(3) Uani 1 1 d D U . . .
C39 C 0.7951(6) 0.6809(5) 0.6786(7) 0.068(4) Uani 1 1 d D U . . .
H39 H 0.785255 0.709630 0.673978 0.082 Uiso 1 1 calc R U . . .
C40 C 0.8290(5) 0.6635(4) 0.7480(7) 0.065(4) Uani 1 1 d D U . . .
H40 H 0.844671 0.680777 0.790128 0.078 Uiso 1 1 calc R U . . .
C41 C 0.8384(5) 0.6213(4) 0.7523(7) 0.064(3) Uani 1 1 d D U . . .
C42 C 0.8682(5) 0.5995(4) 0.8234(8) 0.071(4) Uani 1 1 d D U . . .
H42 H 0.885479 0.615110 0.867434 0.085 Uiso 1 1 calc R U . . .
C43 C 0.9003(7) 0.5375(6) 0.8940(8) 0.087(5) Uani 1 1 d D U . . .
H43A H 0.878750 0.519556 0.902222 0.105 Uiso 1 1 calc R U . . .
H43B H 0.915992 0.558845 0.933307 0.105 Uiso 1 1 calc R U . . .
C44 C 0.9390(7) 0.5110(6) 0.8973(11) 0.088(5) Uani 1 1 d D U . . .
H44A H 0.956766 0.494941 0.943389 0.105 Uiso 1 1 calc R U . . .
H44B H 0.963159 0.529074 0.895280 0.105 Uiso 1 1 calc R U . . .
N9 N 0.4525(5) 0.7848(5) 0.2693(7) 0.101(5) Uani 1 1 d D U . . .
N10 N 0.4924(4) 0.7240(4) 0.3710(6) 0.073(3) Uani 1 1 d D U . . .
N11 N 0.7564(4) 0.5337(3) 0.7162(6) 0.055(3) Uani 1 1 d D U . . .
N12 N 0.8137(4) 0.4653(4) 0.7545(8) 0.069(3) Uani 1 1 d D U . . .
C45 C 0.3713(7) 0.8053(9) 0.1662(13) 0.134(8) Uani 1 1 d D U . . .
H45A H 0.359301 0.807483 0.198767 0.161 Uiso 1 1 calc R U . . .
H45B H 0.353056 0.826148 0.126482 0.161 Uiso 1 1 calc R U . . .
C46 C 0.4277(7) 0.8148(8) 0.2092(11) 0.133(10) Uani 1 1 d D U . . .
H46A H 0.440077 0.811610 0.177177 0.159 Uiso 1 1 calc R U . . .
H46B H 0.434235 0.844141 0.227933 0.159 Uiso 1 1 calc R U . . .
C47 C 0.4770(7) 0.7968(6) 0.3338(8) 0.111(7) Uani 1 1 d D U . . .
H47 H 0.479552 0.826014 0.345344 0.133 Uiso 1 1 calc R U . . .
C48 C 0.5023(6) 0.7646(5) 0.3925(7) 0.083(5) Uani 1 1 d D U . . .
C49 C 0.5370(7) 0.7761(6) 0.4632(8) 0.093(6) Uani 1 1 d D U . . .
H49 H 0.543764 0.805110 0.476089 0.112 Uiso 1 1 calc R U . . .
C50 C 0.5613(6) 0.7457(4) 0.5140(8) 0.074(4) Uani 1 1 d D U . . .
H50 H 0.584173 0.753199 0.563358 0.088 Uiso 1 1 calc R U . . .
C51 C 0.5522(5) 0.7030(4) 0.4930(7) 0.063(3) Uani 1 1 d D U . . .
C52 C 0.5171(5) 0.6949(5) 0.4211(6) 0.065(4) Uani 1 1 d D U . . .
H52 H 0.510049 0.666161 0.406498 0.078 Uiso 1 1 calc R U . . .
C53 C 0.5816(4) 0.6682(4) 0.5434(6) 0.056(3) Uani 1 1 d D U . . .
C54 C 0.6299(4) 0.6754(4) 0.6046(7) 0.058(3) Uani 1 1 d D U . . .
H54 H 0.642446 0.703408 0.616793 0.069 Uiso 1 1 calc R U . . .
C55 C 0.6589(5) 0.6420(4) 0.6467(8) 0.058(3) Uani 1 1 d D U . . .
H55 H 0.690685 0.647878 0.688519 0.070 Uiso 1 1 calc R U . . .
C56 C 0.6437(4) 0.6003(4) 0.6305(7) 0.056(3) Uani 1 1 d D U . . .
C57 C 0.5936(4) 0.5944(4) 0.5713(7) 0.057(3) Uani 1 1 d D U . . .
H57 H 0.580068 0.566670 0.561240 0.069 Uiso 1 1 calc R U . . .
C58 C 0.5646(4) 0.6267(4) 0.5292(7) 0.058(3) Uani 1 1 d D U . . .
H58 H 0.532030 0.620997 0.489132 0.070 Uiso 1 1 calc R U . . .
C59 C 0.7250(4) 0.5661(4) 0.6908(7) 0.052(3) Uani 1 1 d D U . . .
H59 H 0.737127 0.592649 0.687011 0.062 Uiso 1 1 calc R U . . .
C60 C 0.6761(4) 0.5640(4) 0.6694(7) 0.054(3) Uani 1 1 d D U . . .
C61 C 0.6592(5) 0.5263(4) 0.6781(8) 0.066(4) Uani 1 1 d D U . . .
H61 H 0.625455 0.522904 0.661699 0.079 Uiso 1 1 calc R U . . .
C62 C 0.6928(5) 0.4929(4) 0.7117(8) 0.060(3) Uani 1 1 d D U . . .
H62 H 0.682833 0.467358 0.722820 0.072 Uiso 1 1 calc R U . . .
C63 C 0.7397(4) 0.4971(4) 0.7283(7) 0.053(3) Uani 1 1 d D U . . .
C64 C 0.7730(5) 0.4613(4) 0.7492(9) 0.068(4) Uani 1 1 d D U . . .
H64 H 0.764099 0.434737 0.759077 0.082 Uiso 1 1 calc R U . . .
C65 C 0.8485(5) 0.4300(5) 0.7793(10) 0.078(4) Uani 1 1 d D U . . .
H65A H 0.856093 0.423270 0.742583 0.094 Uiso 1 1 calc R U . . .
H65B H 0.834099 0.404630 0.786969 0.094 Uiso 1 1 calc R U . . .
C66 C 0.8947(6) 0.4429(5) 0.8491(9) 0.078(4) Uani 1 1 d D U . . .
H66A H 0.919065 0.419615 0.867666 0.094 Uiso 1 1 calc R U . . .
H66B H 0.887107 0.449418 0.885872 0.094 Uiso 1 1 calc R U . . .
N13 N 0.3629(6) 0.7628(7) 0.1363(9) 0.115(5) Uani 1 1 d . U . . .
N14 N 0.9153(5) 0.4813(4) 0.8347(8) 0.081(4) Uani 1 1 d . U . . .
N15 N 0.5899(5) 0.3967(4) 0.1303(6) 0.065(3) Uani 1 1 d D U . . .
N16 N 0.6442(4) 0.3525(4) 0.2536(5) 0.060(3) Uani 1 1 d D U . . .
N17 N 0.7024(4) 0.2224(4) 0.6963(5) 0.059(3) Uani 1 1 d D U . . .
N18 N 0.7198(4) 0.2229(5) 0.8308(6) 0.070(3) Uani 1 1 d D U . . .
C71 C 0.6013(6) 0.4471(6) 0.0559(8) 0.080(4) Uani 1 1 d D U . . .
H71A H 0.622971 0.427457 0.050684 0.096 Uiso 1 1 calc R U . . .
H71B H 0.584123 0.465381 0.012304 0.096 Uiso 1 1 calc R U . . .
C72 C 0.5632(7) 0.4218(5) 0.0617(8) 0.083(4) Uani 1 1 d D U . . .
H72A H 0.539435 0.441292 0.062162 0.100 Uiso 1 1 calc R U . . .
H72B H 0.544610 0.402676 0.019541 0.100 Uiso 1 1 calc R U . . .
C73 C 0.5859(6) 0.3577(4) 0.1258(7) 0.064(4) Uani 1 1 d D U . . .
H73 H 0.567092 0.344449 0.079555 0.077 Uiso 1 1 calc R U . . .
C74 C 0.6105(5) 0.3318(4) 0.1923(6) 0.060(3) Uani 1 1 d D U . . .
C75 C 0.5997(5) 0.2896(4) 0.1934(7) 0.064(4) Uani 1 1 d D U . . .
H75 H 0.576523 0.275278 0.149699 0.077 Uiso 1 1 calc R U . . .
C76 C 0.6231(5) 0.2686(4) 0.2588(7) 0.058(3) Uani 1 1 d D U . . .
H76 H 0.616153 0.239580 0.260177 0.070 Uiso 1 1 calc R U . . .
C77 C 0.6571(5) 0.2899(4) 0.3239(6) 0.056(3) Uani 1 1 d D U . . .
C78 C 0.6678(4) 0.3319(4) 0.3166(7) 0.051(3) Uani 1 1 d D U . . .
H78 H 0.693120 0.346289 0.358619 0.061 Uiso 1 1 calc R U . . .
C79 C 0.6786(4) 0.2720(4) 0.3966(6) 0.053(3) Uani 1 1 d D U . . .
C80 C 0.7232(5) 0.2888(4) 0.4571(7) 0.062(3) Uani 1 1 d D U . . .
H80 H 0.741689 0.308864 0.449304 0.074 Uiso 1 1 calc R U . . .
C81 C 0.7397(4) 0.2764(4) 0.5267(7) 0.057(3) Uani 1 1 d D U . . .
H81 H 0.769507 0.288032 0.566137 0.068 Uiso 1 1 calc R U . . .
C82 C 0.7139(4) 0.2470(4) 0.5406(6) 0.055(3) Uani 1 1 d D U . . .
C83 C 0.6724(4) 0.2283(4) 0.4797(7) 0.056(3) Uani 1 1 d D U . . .
H83 H 0.655721 0.206383 0.487242 0.067 Uiso 1 1 calc R U . . .
C84 C 0.6552(5) 0.2403(4) 0.4102(7) 0.056(3) Uani 1 1 d D U . . .
H84 H 0.626861 0.226788 0.370871 0.067 Uiso 1 1 calc R U . . .
C85 C 0.6932(4) 0.2262(4) 0.6291(6) 0.052(3) Uani 1 1 d D U . . .
H85 H 0.660700 0.220353 0.588916 0.062 Uiso 1 1 calc R U . . .
C86 C 0.7284(4) 0.2383(4) 0.6155(6) 0.054(3) Uani 1 1 d D U . . .
C87 C 0.7768(5) 0.2446(5) 0.6744(7) 0.070(4) Uani 1 1 d D U . . .
H87 H 0.802108 0.253309 0.667653 0.083 Uiso 1 1 calc R U . . .
C88 C 0.7865(5) 0.2377(6) 0.7439(7) 0.073(4) Uani 1 1 d D U . . .
H88 H 0.819569 0.239013 0.784977 0.087 Uiso 1 1 calc R U . . .
C89 C 0.7490(4) 0.2290(5) 0.7531(7) 0.064(3) Uani 1 1 d D U . . .
C90 C 0.7576(5) 0.2261(6) 0.8257(7) 0.072(4) Uani 1 1 d D U . . .
H90 H 0.790134 0.226506 0.868002 0.086 Uiso 1 1 calc R U . . .
C91 C 0.7265(7) 0.2203(7) 0.9023(8) 0.090(5) Uani 1 1 d D U . . .
H91A H 0.710649 0.244978 0.908919 0.108 Uiso 1 1 calc R U . . .
H91B H 0.762239 0.221188 0.940623 0.108 Uiso 1 1 calc R U . . .
C92 C 0.7047(7) 0.1804(7) 0.9098(10) 0.093(5) Uani 1 1 d D U . . .
H92A H 0.722389 0.155557 0.907788 0.112 Uiso 1 1 calc R U . . .
H92B H 0.707757 0.180206 0.957026 0.112 Uiso 1 1 calc R U . . .
N19 N 0.7046(5) 0.4324(4) 0.2484(6) 0.072(3) Uani 1 1 d D U . . .
N20 N 0.6887(4) 0.4293(3) 0.3550(6) 0.057(3) Uani 1 1 d D U . . .
N21 N 0.6487(4) 0.2947(4) 0.7189(6) 0.058(3) Uani 1 1 d D U . . .
N22 N 0.6017(4) 0.2494(4) 0.7651(7) 0.067(3) Uani 1 1 d D U . . .
C93 C 0.6836(8) 0.4764(6) 0.1441(10) 0.093(5) Uani 1 1 d D U . . .
H93A H 0.699071 0.502088 0.173884 0.112 Uiso 1 1 calc R U . . .
H93B H 0.685017 0.478577 0.100504 0.112 Uiso 1 1 calc R U . . .
C94 C 0.7118(7) 0.4372(6) 0.1879(8) 0.088(5) Uani 1 1 d D U . . .
H94A H 0.699362 0.411834 0.156369 0.105 Uiso 1 1 calc R U . . .
H94B H 0.747429 0.440335 0.207281 0.105 Uiso 1 1 calc R U . . .
C95 C 0.7414(6) 0.4328(5) 0.3115(7) 0.069(4) Uani 1 1 d D U . . .
H95 H 0.773383 0.436668 0.320323 0.083 Uiso 1 1 calc R U . . .
C96 C 0.7356(5) 0.4274(5) 0.3729(7) 0.060(3) Uani 1 1 d D U . . .
C97 C 0.7747(5) 0.4184(5) 0.4434(7) 0.072(4) Uani 1 1 d D U . . .
H97 H 0.807354 0.416367 0.454392 0.087 Uiso 1 1 calc R U . . .
C98 C 0.7660(5) 0.4127(5) 0.4961(8) 0.073(4) Uani 1 1 d D U . . .
H98 H 0.792703 0.407699 0.544656 0.087 Uiso 1 1 calc R U . . .
C99 C 0.7166(4) 0.4142(4) 0.4786(7) 0.059(3) Uani 1 1 d D U . . .
C100 C 0.6808(5) 0.4240(4) 0.4080(6) 0.057(3) Uani 1 1 d D U . . .
H100 H 0.647964 0.427256 0.395826 0.069 Uiso 1 1 calc R U . . .
C101 C 0.7037(4) 0.4053(4) 0.5322(6) 0.055(3) Uani 1 1 d D U . . .
C102 C 0.7362(5) 0.3803(5) 0.5935(7) 0.062(3) Uani 1 1 d D U . . .
H102 H 0.767920 0.372967 0.603982 0.075 Uiso 1 1 calc R U . . .
C103 C 0.7213(5) 0.3667(5) 0.6379(8) 0.063(4) Uani 1 1 d D U . . .
H103 H 0.743288 0.349675 0.678682 0.076 Uiso 1 1 calc R U . . .
C104 C 0.6755(4) 0.3768(4) 0.6260(7) 0.058(3) Uani 1 1 d D U . . .
C105 C 0.6452(5) 0.4038(4) 0.5670(7) 0.061(3) Uani 1 1 d D U . . .
H105 H 0.615160 0.413851 0.559707 0.073 Uiso 1 1 calc R U . . .
C106 C 0.6583(5) 0.4159(4) 0.5197(8) 0.060(3) Uani 1 1 d D U . . .
H106 H 0.635645 0.431760 0.477683 0.072 Uiso 1 1 calc R U . . .
C107 C 0.6687(4) 0.3165(4) 0.6896(7) 0.051(3) Uani 1 1 d D U . . .
H107 H 0.692440 0.303002 0.683734 0.062 Uiso 1 1 calc R U . . .
C108 C 0.6561(5) 0.3583(4) 0.6672(7) 0.062(3) Uani 1 1 d D U . . .
C109 C 0.6243(5) 0.3793(5) 0.6807(9) 0.069(4) Uani 1 1 d D U . . .
H109 H 0.615694 0.408076 0.667624 0.083 Uiso 1 1 calc R U . . .
C110 C 0.6050(5) 0.3558(5) 0.7149(9) 0.073(4) Uani 1 1 d D U . . .
H110 H 0.583671 0.369116 0.726043 0.088 Uiso 1 1 calc R U . . .
C111 C 0.6171(5) 0.3147(4) 0.7316(9) 0.067(4) Uani 1 1 d D U . . .
C112 C 0.5946(6) 0.2889(5) 0.7608(9) 0.072(4) Uani 1 1 d D U . . .
H112 H 0.575133 0.301363 0.776191 0.087 Uiso 1 1 calc R U . . .
C113 C 0.5798(7) 0.2219(6) 0.7945(10) 0.093(5) Uani 1 1 d D U . . .
H11A H 0.559660 0.199574 0.758829 0.112 Uiso 1 1 calc R U . . .
H11B H 0.557902 0.238825 0.803380 0.112 Uiso 1 1 calc R U . . .
C114 C 0.6199(7) 0.2022(7) 0.8639(9) 0.091(5) Uani 1 1 d D U . . .
H11C H 0.638367 0.224439 0.900717 0.110 Uiso 1 1 calc R U . . .
H11D H 0.605312 0.182789 0.882375 0.110 Uiso 1 1 calc R U . . .
N23 N 0.6033(5) 0.4835(4) 0.2200(7) 0.069(3) Uani 1 1 d D U . . .
N24 N 0.5743(4) 0.4155(3) 0.2570(6) 0.055(3) Uani 1 1 d D U . . .
N25 N 0.5890(4) 0.2216(3) 0.6125(6) 0.060(3) Uani 1 1 d D U . . .
N26 N 0.6301(4) 0.1590(4) 0.7117(6) 0.066(3) Uani 1 1 d D U . . .
C115 C 0.6074(9) 0.5115(6) 0.1191(9) 0.095(5) Uani 1 1 d D U . . .
H11E H 0.571361 0.508140 0.084055 0.114 Uiso 1 1 calc R U . . .
H11F H 0.618812 0.535220 0.102631 0.114 Uiso 1 1 calc R U . . .
C116 C 0.6181(8) 0.5213(5) 0.1945(9) 0.088(5) Uani 1 1 d D U . . .
H11G H 0.653740 0.527288 0.228830 0.105 Uiso 1 1 calc R U . . .
H11H H 0.599179 0.546505 0.192252 0.105 Uiso 1 1 calc R U . . .
C117 C 0.5679(6) 0.4882(4) 0.2272(9) 0.071(4) Uani 1 1 d D U . . .
H117 H 0.551613 0.514680 0.216807 0.086 Uiso 1 1 calc R U . . .
C118 C 0.5516(5) 0.4524(4) 0.2521(8) 0.063(3) Uani 1 1 d D U . . .
C119 C 0.5190(6) 0.4557(5) 0.2721(9) 0.070(4) Uani 1 1 d D U . . .
H119 H 0.501913 0.481619 0.264198 0.084 Uiso 1 1 calc R U . . .
C120 C 0.5103(5) 0.4230(4) 0.3029(8) 0.064(3) Uani 1 1 d D U . . .
H120 H 0.488206 0.425998 0.318364 0.077 Uiso 1 1 calc R U . . .
C121 C 0.5347(4) 0.3842(4) 0.3118(7) 0.051(3) Uani 1 1 d D U . . .
C122 C 0.5647(5) 0.3831(4) 0.2853(7) 0.055(3) Uani 1 1 d D U . . .
H122 H 0.579765 0.356825 0.287694 0.066 Uiso 1 1 calc R U . . .
C123 C 0.5317(4) 0.3481(4) 0.3515(6) 0.050(3) Uani 1 1 d D U . . .
C124 C 0.5311(5) 0.3542(5) 0.4149(7) 0.060(3) Uani 1 1 d D U . . .
H124 H 0.527564 0.382003 0.427595 0.072 Uiso 1 1 calc R U . . .
C125 C 0.5355(5) 0.3218(4) 0.4574(7) 0.058(3) Uani 1 1 d D U . . .
H125 H 0.535071 0.327441 0.499335 0.070 Uiso 1 1 calc R U . . .
C126 C 0.5406(5) 0.2795(4) 0.4417(7) 0.056(3) Uani 1 1 d D U . . .
C127 C 0.5394(5) 0.2735(4) 0.3772(6) 0.057(3) Uani 1 1 d D U . . .
H127 H 0.541044 0.245618 0.362652 0.068 Uiso 1 1 calc R U . . .
C128 C 0.5360(5) 0.3072(4) 0.3351(7) 0.055(3) Uani 1 1 d D U . . .
H128 H 0.536746 0.301872 0.293325 0.066 Uiso 1 1 calc R U . . .
C129 C 0.5740(4) 0.2517(4) 0.5640(6) 0.053(3) Uani 1 1 d D U . . .
H129 H 0.579801 0.280125 0.580437 0.064 Uiso 1 1 calc R U . . .
C130 C 0.5503(4) 0.2445(4) 0.4905(6) 0.052(3) Uani 1 1 d D U . . .
C131 C 0.5405(5) 0.2028(4) 0.4672(7) 0.058(3) Uani 1 1 d D U . . .
H131 H 0.523736 0.196376 0.416960 0.070 Uiso 1 1 calc R U . . .
C132 C 0.5556(6) 0.1700(5) 0.5190(7) 0.068(4) Uani 1 1 d D U . . .
H132 H 0.549109 0.141243 0.504411 0.082 Uiso 1 1 calc R U . . .
C133 C 0.5796(5) 0.1809(4) 0.5894(7) 0.065(3) Uani 1 1 d D U . . .
C134 C 0.5984(6) 0.1489(5) 0.6461(8) 0.073(4) Uani 1 1 d D U . . .
H134 H 0.587070 0.120562 0.634122 0.088 Uiso 1 1 calc R U . . .
C135 C 0.6482(7) 0.1257(6) 0.7673(9) 0.087(5) Uani 1 1 d D U . . .
H13A H 0.684402 0.122677 0.791499 0.105 Uiso 1 1 calc R U . . .
H13B H 0.632693 0.098457 0.743763 0.105 Uiso 1 1 calc R U . . .
C136 C 0.6368(7) 0.1357(7) 0.8230(10) 0.089(5) Uani 1 1 d D U . . .
H13C H 0.600783 0.133555 0.800755 0.107 Uiso 1 1 calc R U . . .
H13D H 0.653443 0.114975 0.863077 0.107 Uiso 1 1 calc R U . . .
N27 N 0.6320(6) 0.4739(4) 0.1221(7) 0.074(3) Uani 1 1 d . U . . .
N28 N 0.6537(5) 0.1787(6) 0.8518(8) 0.083(4) Uani 1 1 d . U . . .
Sb1 Sb 0.4690(4) 0.5744(4) 0.0882(7) 0.109(4) Uani 0.3 1 d D U P A 1
F1 F 0.4638(11) 0.6027(9) 0.0136(13) 0.111(12) Uiso 0.3 1 d D U P A 1
F2 F 0.4718(9) 0.5453(7) 0.1647(11) 0.066(7) Uiso 0.3 1 d D U P A 1
F3 F 0.4062(9) 0.5506(8) 0.0260(12) 0.080(9) Uiso 0.3 1 d D U P A 1
F4 F 0.5295(8) 0.5972(8) 0.1526(12) 0.082(9) Uiso 0.3 1 d D U P A 1
F5 F 0.4971(10) 0.5291(8) 0.0731(15) 0.098(12) Uiso 0.3 1 d D U P A 1
F6 F 0.4392(9) 0.6190(7) 0.1056(14) 0.091(9) Uiso 0.3 1 d D U P A 1
Sb1' Sb 0.4485(5) 0.5689(4) 0.0882(7) 0.121(4) Uani 0.3 1 d D U P B 2
F1' F 0.4423(12) 0.6068(9) 0.0218(15) 0.091(9) Uiso 0.3 1 d D U P B 2
F2' F 0.4476(12) 0.5310(9) 0.1522(15) 0.088(9) Uiso 0.3 1 d D U P B 2
F3' F 0.3866(9) 0.5439(8) 0.0196(13) 0.063(7) Uiso 0.3 1 d D U P B 2
F4' F 0.5063(8) 0.5924(8) 0.1580(12) 0.058(6) Uiso 0.3 1 d D U P B 2
F5' F 0.4807(13) 0.5310(9) 0.0657(18) 0.084(10) Uiso 0.3 1 d D U P B 2
F6' F 0.4127(10) 0.6054(8) 0.1089(15) 0.073(8) Uiso 0.3 1 d D U P B 2
Sb2 Sb 0.7963(4) 0.3490(3) 0.8940(6) 0.096(3) Uani 0.4 1 d D U P C 1
F7 F 0.8466(9) 0.3808(8) 0.9055(14) 0.124(11) Uiso 0.4 1 d D U P C 1
F8 F 0.7458(8) 0.3139(7) 0.8808(12) 0.092(8) Uiso 0.4 1 d D U P C 1
F9 F 0.7519(9) 0.3909(7) 0.8444(15) 0.158(13) Uiso 0.4 1 d D U P C 1
F10 F 0.8400(9) 0.3038(8) 0.9388(15) 0.183(16) Uiso 0.4 1 d D U P C 1
F11 F 0.7845(9) 0.3286(8) 0.8057(10) 0.097(9) Uiso 0.4 1 d D U P C 1
F12 F 0.8081(10) 0.3660(9) 0.9809(11) 0.125(11) Uiso 0.4 1 d D U P C 1
Sb2' Sb 0.7840(4) 0.3612(3) 0.8958(6) 0.081(2) Uani 0.4 1 d D U P D 2
F7' F 0.8323(10) 0.3967(10) 0.9090(17) 0.113(10) Uiso 0.4 1 d D U P D 2
F8' F 0.7289(9) 0.3305(8) 0.8774(14) 0.092(8) Uiso 0.4 1 d D U P D 2
F9' F 0.7396(13) 0.4040(11) 0.844(2) 0.165(14) Uiso 0.4 1 d D U P D 2
F10' F 0.8266(14) 0.3171(11) 0.939(2) 0.189(17) Uiso 0.4 1 d D U P D 2
F11' F 0.7757(11) 0.3458(11) 0.8089(13) 0.111(9) Uiso 0.4 1 d D U P D 2
F12' F 0.7897(15) 0.3818(12) 0.9780(16) 0.150(13) Uiso 0.4 1 d D U P D 2
Sb3 Sb 0.22542(7) 0.60933(7) 0.09846(8) 0.1047(7) Uani 0.8 1 d D . P . .
F13 F 0.1867(12) 0.5671(9) 0.1049(18) 0.100(9) Uiso 0.392(4) 1 d D U P E 1
F14 F 0.2462(9) 0.6642(5) 0.0917(13) 0.075(6) Uiso 0.392(4) 1 d D U P E 1
F13' F 0.2083(12) 0.5549(6) 0.1155(16) 0.091(8) Uiso 0.408(4) 1 d D U P E 2
F14' F 0.2669(8) 0.6466(7) 0.0871(12) 0.074(6) Uiso 0.408(4) 1 d D U P E 2
F15 F 0.2178(9) 0.5846(7) 0.0161(9) 0.151(7) Uani 0.8 1 d D . P E .
F16 F 0.2339(8) 0.6333(6) 0.1801(7) 0.138(7) Uani 0.8 1 d D . P E .
F17 F 0.2893(7) 0.5856(7) 0.1607(10) 0.144(7) Uani 0.8 1 d D . P E .
F18 F 0.1630(8) 0.6323(9) 0.0419(14) 0.224(14) Uani 0.8 1 d D . P E .
Sb4 Sb 0.55895(7) 0.32896(7) 0.91362(8) 0.0937(6) Uani 0.75 1 d D . P . .
F19 F 0.5062(8) 0.3090(10) 0.8285(12) 0.086(8) Uiso 0.407(17) 1 d D U P F 1
F20 F 0.6103(8) 0.3508(9) 1.0027(13) 0.082(8) Uiso 0.407(17) 1 d D U P F 1
F21 F 0.5281(10) 0.3844(8) 0.8963(13) 0.080(7) Uiso 0.407(17) 1 d D U P F 1
F22 F 0.5908(10) 0.2772(8) 0.9342(13) 0.089(7) Uiso 0.407(17) 1 d D U P F 1
F23 F 0.5319(11) 0.3092(8) 0.9651(14) 0.088(8) Uiso 0.407(17) 1 d D U P F 1
F24 F 0.5851(13) 0.3506(9) 0.8643(18) 0.104(9) Uiso 0.407(17) 1 d D U P F 1
F19' F 0.5117(11) 0.2872(12) 0.8463(17) 0.097(10) Uiso 0.343(17) 1 d D U P F 2
F20' F 0.6079(11) 0.3650(11) 0.980(2) 0.102(11) Uiso 0.343(17) 1 d D U P F 2
F21' F 0.5121(9) 0.3663(9) 0.8951(13) 0.066(7) Uiso 0.343(17) 1 d D U P F 2
F22' F 0.6086(10) 0.2910(10) 0.9250(16) 0.086(9) Uiso 0.343(17) 1 d D U P F 2
F23' F 0.5642(18) 0.2978(12) 0.9889(19) 0.137(12) Uiso 0.343(17) 1 d D U P F 2
F24' F 0.5593(15) 0.3532(10) 0.8359(17) 0.097(10) Uiso 0.343(17) 1 d D U P F 2
Sb5 Sb 0.78106(15) 0.30331(14) 0.2847(3) 0.1028(12) Uani 0.4 1 d D . P G 1
F25 F 0.7131(9) 0.3129(10) 0.2193(15) 0.136(12) Uiso 0.4 1 d D U P G 1
F26 F 0.7851(11) 0.2966(10) 0.2043(14) 0.150(13) Uiso 0.4 1 d D U P G 1
F27 F 0.8461(8) 0.2912(7) 0.3441(12) 0.088(6) Uiso 0.4 1 d D U P G 1
F28 F 0.7934(10) 0.3586(8) 0.2851(16) 0.138(9) Uiso 0.4 1 d D U P G 1
F29 F 0.7735(11) 0.3073(10) 0.3582(14) 0.156(11) Uiso 0.4 1 d D U P G 1
F30 F 0.7666(11) 0.2455(8) 0.2773(17) 0.176(15) Uiso 0.4 1 d D U P G 1
S1B S 0.8117(8) 0.3143(7) 0.3382(11) 0.120(5) Uani 0.35 1 d D U P H 2
F1B F 0.7651(17) 0.3040(14) 0.187(2) 0.145(13) Uiso 0.35 1 d D U P H 2
O1B O 0.816(2) 0.2742(11) 0.336(3) 0.146(11) Uiso 0.35 1 d D U P H 2
O2B O 0.8504(14) 0.3470(14) 0.351(2) 0.136(11) Uiso 0.35 1 d D U P H 2
O3B O 0.7811(14) 0.3368(13) 0.357(2) 0.110(10) Uiso 0.35 1 d D U P H 2
C1B C 0.7626(12) 0.3313(13) 0.2279(17) 0.150(12) Uiso 0.35 1 d D U P H 2
F2B F 0.7167(11) 0.3339(12) 0.2098(18) 0.107(10) Uiso 0.35 1 d D U P H 2
F3B F 0.7856(17) 0.3670(13) 0.235(2) 0.168(14) Uiso 0.35 1 d D U P H 2
Sb6 Sb 0.54245(17) 0.12907(16) 0.3144(3) 0.1024(15) Uani 0.35 1 d D . P I 1
F31 F 0.5870(12) 0.1196(11) 0.2923(19) 0.157(12) Uiso 0.35 1 d D U P I 1
F32 F 0.5388(11) 0.1859(8) 0.2922(16) 0.107(10) Uiso 0.35 1 d D U P I 1
F33 F 0.4961(9) 0.1387(9) 0.3391(15) 0.086(8) Uiso 0.35 1 d D U P I 1
F34 F 0.5918(11) 0.1418(11) 0.4092(15) 0.139(13) Uiso 0.35 1 d D U P I 1
F35 F 0.5448(13) 0.0729(9) 0.3402(19) 0.155(13) Uiso 0.35 1 d D U P I 1
F36 F 0.4913(11) 0.1176(10) 0.2224(14) 0.134(10) Uiso 0.35 1 d D U P I 1
S1D S 0.5397(13) 0.1430(10) 0.2650(17) 0.146(8) Uiso 0.3 1 d D U P J 2
C1D C 0.5254(17) 0.1023(13) 0.327(2) 0.132(10) Uiso 0.3 1 d D U P J 2
F1D F 0.5682(17) 0.0820(16) 0.374(3) 0.150(13) Uiso 0.3 1 d D U P J 2
O1D O 0.5656(19) 0.1196(16) 0.245(3) 0.126(13) Uiso 0.3 1 d D U P J 2
O3D O 0.560(2) 0.1778(14) 0.315(3) 0.122(13) Uiso 0.3 1 d D U P J 2
O2D O 0.4890(16) 0.1491(19) 0.206(2) 0.148(14) Uiso 0.3 1 d D U P J 2
F2D F 0.497(2) 0.0708(15) 0.289(3) 0.182(17) Uiso 0.3 1 d D U P J 2
F3D F 0.5049(18) 0.1223(15) 0.356(3) 0.131(13) Uiso 0.3 1 d D U P J 2
C1F C 0.6009(15) 0.1277(17) 0.381(2) 0.153(15) Uiso 0.3 1 d D U P K 3
S1F S 0.5391(14) 0.1405(13) 0.2831(18) 0.139(8) Uiso 0.3 1 d D U P K 3
F3F F 0.5971(17) 0.1355(16) 0.437(2) 0.125(13) Uiso 0.3 1 d D U P K 3
F2F F 0.637(2) 0.153(2) 0.391(4) 0.24(3) Uiso 0.3 1 d D U P K 3
F1F F 0.616(3) 0.0886(18) 0.385(4) 0.25(3) Uiso 0.3 1 d D U P K 3
O1F O 0.5057(17) 0.1484(17) 0.306(3) 0.126(17) Uiso 0.3 1 d D U P K 3
O2F O 0.528(2) 0.1035(16) 0.241(3) 0.15(2) Uiso 0.3 1 d D U P K 3
O3F O 0.549(3) 0.1785(18) 0.258(4) 0.20(3) Uiso 0.3 1 d D U P K 3
Sb7 Sb 0.500000 0.47106(4) 0.500000 0.0535(4) Uani 1 2 d DS T P . .
F37 F 0.500000 0.5308(4) 0.500000 0.142(9) Uani 1 2 d DS TU P L .
F39 F 0.500000 0.4133(5) 0.500000 0.207(16) Uani 1 2 d DS T P L .
F40 F 0.4607(12) 0.4966(11) 0.4098(12) 0.170(13) Uiso 0.48(2) 1 d D U P L 1
F38 F 0.5525(6) 0.4688(6) 0.4875(12) 0.073(6) Uiso 0.48(2) 1 d D U P L 1
F40' F 0.4986(9) 0.4701(8) 0.4153(9) 0.107(8) Uiso 0.52(2) 1 d D U P L 2
F38' F 0.5668(5) 0.4747(7) 0.5344(14) 0.095(7) Uiso 0.52(2) 1 d D U P L 2
Sb8 Sb 0.7661(2) 0.58257(18) 0.3192(3) 0.1205(16) Uani 0.35 1 d D . P M 1
F43 F 0.7689(10) 0.5279(8) 0.3440(15) 0.095(10) Uiso 0.35 1 d D U P M 1
F44 F 0.7955(11) 0.5981(9) 0.4174(14) 0.122(10) Uiso 0.35 1 d D U P M 1
F45 F 0.7084(8) 0.5909(8) 0.3043(14) 0.100(9) Uiso 0.35 1 d D U P M 1
F46 F 0.8320(10) 0.5759(10) 0.3447(18) 0.153(12) Uiso 0.35 1 d D U P M 1
F47 F 0.7706(11) 0.6378(8) 0.2997(16) 0.127(11) Uiso 0.35 1 d D U P M 1
F48 F 0.7437(12) 0.5687(10) 0.2286(14) 0.159(14) Uiso 0.35 1 d D U P M 1
S1C S 0.7923(11) 0.5491(9) 0.3250(16) 0.135(8) Uiso 0.25 1 d D U P N 2
O3C O 0.7538(18) 0.5276(15) 0.321(3) 0.091(13) Uiso 0.25 1 d D U P N 2
O1C O 0.8399(16) 0.5339(18) 0.359(3) 0.131(16) Uiso 0.25 1 d D U P N 2
C1C C 0.7944(17) 0.5989(12) 0.386(2) 0.117(15) Uiso 0.25 1 d D U P N 2
O2C O 0.776(3) 0.571(2) 0.256(2) 0.155(16) Uiso 0.25 1 d D U P N 2
F1C F 0.8163(15) 0.5892(12) 0.4550(18) 0.087(10) Uiso 0.25 1 d D U P N 2
F2C F 0.8109(18) 0.6345(12) 0.378(3) 0.123(12) Uiso 0.25 1 d D U P N 2
F3C F 0.7466(16) 0.6039(17) 0.364(3) 0.152(14) Uiso 0.25 1 d D U P N 2
Sb9 Sb 0.8970(3) 0.3530(2) 0.6494(5) 0.127(3) Uani 0.3 1 d D U P O 1
F49 F 0.9389(16) 0.3656(14) 0.618(3) 0.186(13) Uiso 0.3 1 d D U P O 1
F51 F 0.8801(15) 0.4105(12) 0.638(2) 0.135(13) Uiso 0.3 1 d D U P O 1
F52 F 0.8449(15) 0.3454(14) 0.551(2) 0.190(13) Uiso 0.3 1 d D U P O 1
F50 F 0.9122(17) 0.2982(13) 0.657(3) 0.180(12) Uiso 0.3 1 d D U P O 1
F53 F 0.8526(16) 0.3436(14) 0.676(3) 0.177(11) Uiso 0.3 1 d D U P O 1
F54 F 0.9476(15) 0.3636(14) 0.744(2) 0.169(11) Uiso 0.3 1 d D U P O 1
Sb9' Sb 0.9075(7) 0.3402(5) 0.7042(11) 0.152(6) Uani 0.15 1 d D U P P 2
F49' F 0.938(3) 0.295(2) 0.767(4) 0.163(15) Uiso 0.15 1 d D U P P 2
F50' F 0.941(3) 0.377(2) 0.781(4) 0.166(14) Uiso 0.15 1 d D U P P 2
F52' F 0.872(3) 0.304(2) 0.629(4) 0.181(12) Uiso 0.15 1 d D U P P 2
F53' F 0.857(3) 0.338(3) 0.724(5) 0.176(14) Uiso 0.15 1 d D U P P 2
F51' F 0.875(3) 0.386(2) 0.643(4) 0.156(12) Uiso 0.15 1 d D U P P 2
F54' F 0.957(3) 0.343(3) 0.687(5) 0.175(12) Uiso 0.15 1 d D U P P 2
S1E S 0.8760(12) 0.3420(12) 0.6542(18) 0.183(9) Uiso 0.35 1 d D U P Q 3
C1E C 0.9441(15) 0.3409(15) 0.751(2) 0.169(11) Uiso 0.35 1 d D U P Q 3
O1E O 0.892(2) 0.322(2) 0.609(3) 0.185(12) Uiso 0.35 1 d D U P Q 3
O3E O 0.8469(19) 0.3134(18) 0.662(3) 0.172(13) Uiso 0.35 1 d D U P Q 3
O2E O 0.870(2) 0.3861(14) 0.650(3) 0.147(11) Uiso 0.35 1 d D U P Q 3
F2E F 0.9576(18) 0.3022(14) 0.771(3) 0.168(13) Uiso 0.35 1 d D U P Q 3
F1E F 0.9353(19) 0.3599(17) 0.796(2) 0.165(12) Uiso 0.35 1 d D U P Q 3
F3E F 0.9711(16) 0.3634(16) 0.736(3) 0.162(11) Uiso 0.35 1 d D U P Q 3
S1G S 0.898(2) 0.342(2) 0.642(3) 0.180(10) Uiso 0.2 1 d D U P R 4
C1G C 0.920(2) 0.321(2) 0.744(3) 0.174(9) Uiso 0.2 1 d D U P R 4
O3G O 0.915(4) 0.383(2) 0.654(5) 0.165(11) Uiso 0.2 1 d D U P R 4
F2G F 0.911(3) 0.350(2) 0.778(4) 0.170(12) Uiso 0.2 1 d D U P R 4
O1G O 0.845(2) 0.332(3) 0.603(4) 0.175(12) Uiso 0.2 1 d D U P R 4
F1G F 0.968(2) 0.312(3) 0.782(4) 0.170(12) Uiso 0.2 1 d D U P R 4
O2G O 0.923(4) 0.312(3) 0.624(5) 0.174(14) Uiso 0.2 1 d D U P R 4
F3G F 0.896(3) 0.287(2) 0.742(4) 0.176(14) Uiso 0.2 1 d D U P R 4
N1S N 1.009(4) 0.681(3) 0.907(5) 0.19(3) Uiso 0.32(3) 1 d D U P S 1
C2S C 0.942(4) 0.701(4) 0.932(7) 0.18(2) Uiso 0.32(3) 1 d D U P S 1
H2S1 H 0.911370 0.685659 0.912764 0.271 Uiso 0.32(3) 1 d R U P S 1
H2S2 H 0.935495 0.731417 0.923299 0.271 Uiso 0.32(3) 1 d R U P S 1
H2S3 H 0.964491 0.695796 0.983923 0.271 Uiso 0.32(3) 1 d R U P S 1
C1S C 0.973(4) 0.684(4) 0.906(6) 0.20(3) Uiso 0.32(3) 1 d D U P S 1
C1A C 0.8708(15) 0.7187(14) 0.920(3) 0.143(13) Uiso 0.68(3) 1 d D U P S 2
N1A N 0.9056(14) 0.7064(12) 0.923(2) 0.145(12) Uiso 0.68(3) 1 d D U P S 2
C2A C 0.8289(15) 0.7430(14) 0.911(3) 0.144(15) Uiso 0.68(3) 1 d D U P S 2
H2A1 H 0.836463 0.773289 0.914550 0.216 Uiso 0.68(3) 1 calc R U P S 2
H2A2 H 0.823067 0.734986 0.948184 0.216 Uiso 0.68(3) 1 calc R U P S 2
H2A3 H 0.799305 0.737043 0.862652 0.216 Uiso 0.68(3) 1 calc R U P S 2
N2S N 0.9233(18) 0.3083(13) 0.909(3) 0.140(15) Uiso 0.50(2) 1 d D U P T 1
C3S C 0.918(2) 0.2749(14) 0.926(3) 0.125(15) Uiso 0.50(2) 1 d D U P T 1
C4S C 0.8985(18) 0.2326(13) 0.921(3) 0.109(13) Uiso 0.50(2) 1 d D U P T 1
N2A N 0.895(2) 0.1994(16) 0.915(3) 0.093(14) Uiso 0.29(2) 1 d D U P U 2
C3A C 0.878(2) 0.1669(16) 0.894(3) 0.077(12) Uiso 0.29(2) 1 d D U P U 2
C4A C 0.843(2) 0.1309(17) 0.867(4) 0.085(14) Uiso 0.29(2) 1 d D U P U 2
N2B N 0.813(3) 0.146(3) 0.921(4) 0.091(18) Uiso 0.20(2) 1 d D U P V 3
C3B C 0.841(3) 0.135(3) 0.906(5) 0.073(14) Uiso 0.20(2) 1 d D U P V 3
C4B C 0.868(3) 0.135(3) 0.870(5) 0.073(16) Uiso 0.20(2) 1 d D U P V 3
N3S N 0.934(2) 0.4005(18) 1.084(3) 0.187(19) Uiso 0.59(3) 1 d D U P W -1
C5S C 0.956(2) 0.3955(18) 1.057(3) 0.151(15) Uiso 0.59(3) 1 d D U P W -1
C6S C 0.9758(18) 0.4017(16) 1.013(3) 0.135(15) Uiso 0.59(3) 1 d D U P W -1
H6S1 H 0.966742 0.429916 0.990835 0.202 Uiso 0.59(3) 1 calc R U P W -1
H6S2 H 0.962256 0.380268 0.974485 0.202 Uiso 0.59(3) 1 calc R U P W -1
H6S3 H 1.011858 0.399180 1.043155 0.202 Uiso 0.59(3) 1 calc R U P W -1
N3A N 0.972(3) 0.272(2) 1.036(4) 0.20(3) Uiso 0.41(3) 1 d D U P W 2
C5A C 0.972(3) 0.301(2) 1.071(4) 0.15(2) Uiso 0.41(3) 1 d D U P W 2
C6A C 0.962(3) 0.344(2) 1.083(4) 0.158(19) Uiso 0.41(3) 1 d D U P W 2
H6A1 H 0.962508 0.363703 1.049428 0.238 Uiso 0.41(3) 1 calc R U P W 2
H6A2 H 0.986570 0.352715 1.133204 0.238 Uiso 0.41(3) 1 calc R U P W 2
H6A3 H 0.928867 0.344951 1.075539 0.238 Uiso 0.41(3) 1 calc R U P W 2

loop_
_atom_site_aniso_label
_atom_site_aniso_U_11
_atom_site_aniso_U_22
_atom_site_aniso_U_33
_atom_site_aniso_U_23
_atom_site_aniso_U_13
_atom_site_aniso_U_12
Zn1 0.0566(12) 0.134(2) 0.0509(12) 0.0209(13) 0.0114(10) -0.0393(13)
Zn2 0.0590(11) 0.0517(11) 0.0747(13) -0.0062(10) 0.0342(10) -0.0103(9)
Zn3 0.0698(13) 0.0585(12) 0.0517(11) -0.0065(9) 0.0272(10) 0.0042(10)
Zn4 0.0448(10) 0.0819(14) 0.0548(11) -0.0059(10) 0.0241(9) -0.0007(9)
N1 0.053(7) 0.129(10) 0.048(7) 0.018(8) 0.011(6) -0.033(7)
N2 0.055(6) 0.108(10) 0.041(6) 0.001(6) 0.019(6) -0.030(6)
N3 0.092(7) 0.042(7) 0.079(7) -0.043(6) 0.053(6) -0.041(6)
N4 0.065(7) 0.051(7) 0.108(8) 0.007(7) 0.048(7) 0.000(6)
C1 0.056(10) 0.153(17) 0.087(12) 0.043(12) -0.001(9) -0.022(10)
C2 0.054(9) 0.133(15) 0.097(12) 0.033(12) 0.016(9) -0.024(8)
C3 0.063(8) 0.129(11) 0.041(8) -0.006(9) 0.021(7) -0.035(8)
C4 0.077(8) 0.105(9) 0.044(8) -0.028(7) 0.040(7) -0.044(7)
C5 0.070(8) 0.104(10) 0.086(11) -0.027(8) 0.058(9) -0.052(7)
C6 0.083(8) 0.095(10) 0.063(9) -0.031(8) 0.052(8) -0.045(7)
C7 0.064(6) 0.080(8) 0.035(6) -0.019(6) 0.031(6) -0.039(6)
C8 0.066(8) 0.090(9) 0.032(7) -0.004(6) 0.025(7) -0.024(7)
C9 0.067(7) 0.077(9) 0.049(7) -0.016(6) 0.031(6) -0.033(6)
C10 0.082(8) 0.057(9) 0.070(9) -0.004(6) 0.051(8) -0.022(7)
C11 0.088(8) 0.060(9) 0.062(8) -0.011(7) 0.047(7) -0.023(7)
C12 0.081(7) 0.052(8) 0.065(7) -0.023(6) 0.042(6) -0.026(7)
C13 0.076(7) 0.087(10) 0.049(7) -0.022(6) 0.040(7) -0.037(7)
C14 0.069(7) 0.075(10) 0.062(8) -0.022(7) 0.040(7) -0.035(7)
C15 0.086(8) 0.046(8) 0.078(7) -0.013(7) 0.054(7) -0.022(8)
C16 0.079(7) 0.045(8) 0.081(7) -0.018(7) 0.048(6) -0.025(7)
C17 0.101(9) 0.061(9) 0.089(10) -0.001(9) 0.063(8) -0.012(9)
C18 0.102(9) 0.073(11) 0.094(9) -0.011(9) 0.068(8) -0.020(9)
C19 0.078(8) 0.039(8) 0.098(8) 0.001(7) 0.059(7) -0.013(7)
C20 0.084(9) 0.062(10) 0.112(9) -0.003(10) 0.056(8) 0.004(9)
C21 0.066(8) 0.086(12) 0.121(12) 0.006(9) 0.054(8) 0.014(9)
C22 0.061(9) 0.078(11) 0.130(13) 0.005(9) 0.048(9) 0.006(9)
N5 0.087(8) 0.175(16) 0.068(9) 0.012(10) 0.027(7) -0.071(10)
N6 0.065(7) 0.105(10) 0.054(6) 0.006(7) 0.025(5) -0.041(7)
N7 0.045(6) 0.060(7) 0.071(6) -0.014(5) 0.040(5) -0.020(5)
N8 0.050(7) 0.070(7) 0.060(7) -0.003(6) 0.019(6) -0.020(6)
C23 0.101(14) 0.186(18) 0.051(9) 0.019(12) -0.005(9) -0.066(12)
C24 0.100(11) 0.198(19) 0.035(8) 0.002(11) 0.015(8) -0.069(12)
C25 0.095(9) 0.166(18) 0.041(7) 0.020(10) 0.023(7) -0.070(11)
C26 0.082(8) 0.127(14) 0.050(7) 0.004(8) 0.027(7) -0.052(9)
C27 0.085(9) 0.173(18) 0.049(8) -0.006(10) 0.036(7) -0.062(11)
C28 0.081(9) 0.19(2) 0.051(7) -0.017(10) 0.039(7) -0.041(12)
C29 0.069(7) 0.101(11) 0.054(6) -0.004(7) 0.038(6) -0.041(7)
C30 0.070(7) 0.087(11) 0.041(6) 0.001(7) 0.028(6) -0.040(7)
C31 0.065(7) 0.087(10) 0.052(6) -0.016(6) 0.035(6) -0.044(6)
C32 0.081(9) 0.086(10) 0.061(7) -0.018(7) 0.048(7) -0.040(7)
C33 0.067(8) 0.066(9) 0.070(7) -0.016(7) 0.043(6) -0.035(7)
C34 0.064(8) 0.050(7) 0.070(6) -0.007(6) 0.049(6) -0.023(5)
C35 0.045(7) 0.059(8) 0.057(7) -0.013(6) 0.028(5) -0.030(5)
C36 0.053(7) 0.076(10) 0.056(6) -0.006(6) 0.024(6) -0.026(7)
C37 0.039(7) 0.058(7) 0.077(7) -0.017(6) 0.034(6) -0.021(6)
C38 0.059(8) 0.054(7) 0.070(6) -0.020(5) 0.041(6) -0.035(6)
C39 0.071(9) 0.060(8) 0.066(7) -0.010(6) 0.034(7) -0.018(7)
C40 0.068(9) 0.052(7) 0.062(7) -0.010(6) 0.028(7) -0.022(7)
C41 0.053(8) 0.053(7) 0.075(7) -0.014(5) 0.028(7) -0.028(6)
C42 0.054(8) 0.061(7) 0.072(8) -0.018(6) 0.018(7) -0.015(7)
C43 0.094(12) 0.089(12) 0.053(8) 0.000(7) 0.024(8) 0.002(8)
C44 0.084(11) 0.074(10) 0.087(11) 0.010(7) 0.036(9) -0.006(7)
N9 0.055(8) 0.127(13) 0.069(7) 0.032(8) 0.002(7) -0.016(8)
N10 0.052(7) 0.101(8) 0.043(6) 0.004(6) 0.012(5) -0.019(6)
N11 0.057(6) 0.056(6) 0.053(6) -0.007(5) 0.030(6) -0.016(5)
N12 0.069(7) 0.043(7) 0.086(9) -0.004(6) 0.037(7) -0.008(5)
C45 0.083(11) 0.143(15) 0.086(13) 0.043(11) -0.012(10) -0.017(12)
C46 0.087(11) 0.129(16) 0.087(12) 0.053(12) -0.013(10) -0.034(12)
C47 0.077(12) 0.121(14) 0.068(8) 0.035(9) -0.004(9) -0.009(11)
C48 0.057(9) 0.106(9) 0.051(7) 0.005(7) 0.008(7) -0.005(8)
C49 0.088(12) 0.099(11) 0.052(8) 0.004(7) 0.011(8) 0.009(10)
C50 0.052(9) 0.088(8) 0.050(8) -0.008(6) 0.009(7) -0.002(7)
C51 0.042(7) 0.087(8) 0.051(6) -0.009(6) 0.020(6) -0.006(6)
C52 0.051(8) 0.100(10) 0.041(6) -0.003(6) 0.023(6) -0.007(7)
C53 0.042(6) 0.084(7) 0.042(6) -0.013(6) 0.023(5) -0.016(6)
C54 0.040(6) 0.067(8) 0.052(7) -0.017(6) 0.017(5) -0.008(6)
C55 0.043(7) 0.067(7) 0.060(8) -0.009(6) 0.026(6) -0.021(5)
C56 0.049(6) 0.070(7) 0.050(7) -0.002(6) 0.028(5) -0.023(5)
C57 0.046(6) 0.063(8) 0.062(8) -0.018(6) 0.029(6) -0.023(6)
C58 0.036(7) 0.086(8) 0.059(8) -0.014(6) 0.029(6) -0.017(6)
C59 0.054(6) 0.048(7) 0.052(7) -0.020(6) 0.028(6) -0.016(5)
C60 0.054(6) 0.064(7) 0.046(7) -0.017(6) 0.029(6) -0.023(5)
C61 0.062(8) 0.068(8) 0.073(9) -0.008(7) 0.040(8) -0.020(6)
C62 0.072(8) 0.058(8) 0.066(9) -0.016(6) 0.048(8) -0.018(6)
C63 0.063(7) 0.047(7) 0.052(7) -0.005(6) 0.032(7) -0.015(5)
C64 0.092(9) 0.036(7) 0.092(11) -0.014(7) 0.060(9) -0.016(6)
C65 0.076(9) 0.056(9) 0.094(11) 0.009(8) 0.040(8) 0.002(7)
C66 0.069(9) 0.054(8) 0.095(11) 0.014(8) 0.034(7) 0.016(7)
N13 0.063(9) 0.164(14) 0.065(9) 0.025(9) 0.003(7) -0.038(9)
N14 0.066(8) 0.063(8) 0.098(9) -0.003(6) 0.035(7) -0.003(6)
N15 0.069(8) 0.067(7) 0.043(6) -0.019(5) 0.020(6) 0.000(6)
N16 0.059(7) 0.061(7) 0.050(5) -0.011(5) 0.024(5) 0.009(5)
N17 0.042(5) 0.063(7) 0.049(5) -0.004(5) 0.010(5) 0.005(5)
N18 0.041(6) 0.098(9) 0.046(6) -0.015(6) 0.007(5) -0.010(6)
C71 0.097(11) 0.092(11) 0.040(7) 0.005(7) 0.031(7) 0.026(8)
C72 0.098(11) 0.079(10) 0.059(9) 0.005(7) 0.035(9) 0.019(8)
C73 0.067(9) 0.077(7) 0.040(6) -0.011(6) 0.024(7) 0.009(8)
C74 0.059(8) 0.065(7) 0.045(6) -0.009(5) 0.022(6) 0.008(6)
C75 0.059(8) 0.054(7) 0.064(7) -0.016(6) 0.023(7) 0.000(6)
C76 0.046(7) 0.060(8) 0.062(7) -0.012(6) 0.025(6) 0.002(6)
C77 0.042(7) 0.054(7) 0.066(6) -0.006(5) 0.026(6) 0.009(6)
C78 0.031(6) 0.057(7) 0.055(6) -0.006(6) 0.017(5) 0.003(5)
C79 0.045(6) 0.045(7) 0.066(6) -0.008(5) 0.028(5) 0.010(5)
C80 0.046(7) 0.053(8) 0.073(7) 0.001(7) 0.025(6) 0.009(6)
C81 0.026(6) 0.065(8) 0.062(7) -0.012(6) 0.013(6) 0.009(5)
C82 0.040(6) 0.050(8) 0.061(6) -0.010(6) 0.019(5) 0.012(5)
C83 0.047(7) 0.039(7) 0.066(6) -0.018(6) 0.021(6) 0.005(5)
C84 0.048(7) 0.036(7) 0.068(7) -0.011(6) 0.022(6) 0.001(5)
C85 0.039(6) 0.049(7) 0.048(6) 0.000(6) 0.011(5) 0.003(6)
C86 0.035(6) 0.052(8) 0.061(6) -0.009(6) 0.018(5) 0.010(6)
C87 0.044(6) 0.091(11) 0.066(7) -0.019(8) 0.025(6) 0.005(7)
C88 0.035(7) 0.106(12) 0.052(7) -0.001(8) 0.008(6) -0.007(8)
C89 0.037(6) 0.070(9) 0.066(7) -0.010(7) 0.015(5) -0.003(6)
C90 0.040(7) 0.092(11) 0.056(7) -0.001(8) 0.010(6) -0.001(8)
C91 0.077(10) 0.135(14) 0.042(7) -0.003(9) 0.022(8) -0.019(10)
C92 0.071(9) 0.122(14) 0.064(9) 0.023(10) 0.022(7) 0.008(9)
N19 0.081(8) 0.066(8) 0.063(6) 0.009(6) 0.036(6) 0.009(7)
N20 0.057(6) 0.038(6) 0.053(6) -0.015(5) 0.015(5) -0.005(5)
N21 0.043(6) 0.060(7) 0.058(7) -0.024(5) 0.020(5) -0.007(5)
N22 0.053(7) 0.084(7) 0.063(7) -0.013(6) 0.031(6) -0.004(6)
C93 0.111(10) 0.090(12) 0.078(11) 0.005(9) 0.051(10) -0.006(9)
C94 0.100(12) 0.101(12) 0.054(8) 0.000(8) 0.038(9) 0.004(10)
C95 0.074(9) 0.061(9) 0.061(6) 0.000(7) 0.029(6) -0.005(8)
C96 0.058(7) 0.049(8) 0.061(6) 0.004(7) 0.026(6) -0.008(7)
C97 0.059(8) 0.072(10) 0.067(7) 0.007(8) 0.023(6) 0.007(8)
C98 0.054(7) 0.073(10) 0.072(9) 0.006(8) 0.023(7) 0.009(8)
C99 0.048(7) 0.051(8) 0.062(6) -0.006(6) 0.020(6) 0.002(6)
C100 0.049(7) 0.045(7) 0.055(6) -0.020(6) 0.014(5) -0.006(6)
C101 0.039(6) 0.051(8) 0.051(6) -0.012(6) 0.010(5) -0.003(5)
C102 0.044(7) 0.073(9) 0.043(7) -0.012(6) 0.008(6) 0.012(6)
C103 0.047(7) 0.066(9) 0.052(8) -0.001(6) 0.011(6) 0.014(7)
C104 0.045(7) 0.054(8) 0.052(7) -0.008(5) 0.013(6) 0.003(6)
C105 0.048(8) 0.057(8) 0.064(8) 0.003(6) 0.023(6) 0.018(6)
C106 0.057(7) 0.048(8) 0.064(8) 0.008(6) 0.027(7) 0.012(6)
C107 0.027(6) 0.062(7) 0.051(7) -0.017(6) 0.013(5) 0.000(5)
C108 0.053(8) 0.078(8) 0.035(7) -0.008(6) 0.011(6) 0.017(7)
C109 0.047(8) 0.059(8) 0.078(10) -0.008(7) 0.020(7) 0.015(6)
C110 0.049(8) 0.077(8) 0.085(11) -0.018(8) 0.031(8) 0.009(7)
C111 0.043(7) 0.078(8) 0.075(10) -0.012(7) 0.030(7) 0.002(6)
C112 0.053(8) 0.085(8) 0.080(10) -0.030(8) 0.037(8) -0.014(8)
C113 0.078(10) 0.111(13) 0.106(12) -0.010(10) 0.060(9) -0.011(9)
C114 0.092(11) 0.125(14) 0.077(10) -0.006(9) 0.059(9) -0.011(10)
N23 0.097(9) 0.050(7) 0.059(7) -0.021(6) 0.042(7) -0.005(6)
N24 0.047(6) 0.058(6) 0.044(6) -0.011(5) 0.016(5) 0.002(5)
N25 0.027(5) 0.067(6) 0.056(6) -0.018(5) 0.004(5) -0.006(5)
N26 0.050(7) 0.085(9) 0.066(6) -0.002(6) 0.035(6) 0.000(6)
C115 0.136(15) 0.064(10) 0.068(9) -0.009(8) 0.045(11) 0.006(9)
C116 0.129(15) 0.071(10) 0.072(9) -0.007(8) 0.060(10) -0.010(10)
C117 0.088(10) 0.048(7) 0.072(10) -0.011(7) 0.041(8) 0.010(7)
C118 0.058(8) 0.057(7) 0.063(8) -0.016(7) 0.027(7) 0.004(6)
C119 0.061(9) 0.061(8) 0.078(10) -0.001(7) 0.031(7) 0.020(7)
C120 0.063(9) 0.060(7) 0.071(9) -0.018(7) 0.038(8) 0.007(7)
C121 0.038(6) 0.054(6) 0.047(7) -0.012(5) 0.015(6) 0.000(6)
C122 0.045(7) 0.047(7) 0.062(8) -0.009(6) 0.023(6) 0.008(6)
C123 0.025(6) 0.068(7) 0.049(7) 0.000(5) 0.015(5) 0.004(6)
C124 0.051(8) 0.070(8) 0.060(8) -0.016(6) 0.031(7) 0.007(7)
C125 0.056(8) 0.074(8) 0.053(7) -0.017(6) 0.034(7) 0.010(7)
C126 0.034(6) 0.071(7) 0.059(7) -0.012(6) 0.024(6) 0.000(6)
C127 0.054(8) 0.060(7) 0.045(7) -0.020(5) 0.020(6) -0.009(7)
C128 0.044(7) 0.077(7) 0.041(7) -0.014(6) 0.021(6) -0.002(7)
C129 0.029(6) 0.079(8) 0.056(6) -0.012(6) 0.025(6) 0.002(6)
C130 0.031(6) 0.065(6) 0.062(6) -0.008(5) 0.026(6) -0.001(6)
C131 0.044(7) 0.070(7) 0.060(8) -0.019(6) 0.028(7) -0.014(6)
C132 0.066(9) 0.064(8) 0.077(7) -0.019(6) 0.041(8) -0.020(7)
C133 0.047(8) 0.068(7) 0.073(7) -0.012(6) 0.028(7) -0.005(7)
C134 0.069(10) 0.073(9) 0.077(7) -0.006(7) 0.039(7) -0.003(8)
C135 0.091(12) 0.086(12) 0.094(10) 0.015(8) 0.056(10) 0.004(10)
C136 0.075(11) 0.116(12) 0.083(11) 0.009(9) 0.048(9) -0.019(10)
N27 0.100(8) 0.056(7) 0.060(7) 0.015(6) 0.042(7) 0.006(6)
N28 0.071(7) 0.117(10) 0.064(8) 0.004(7) 0.040(6) -0.013(7)
Sb1 0.137(8) 0.099(5) 0.048(3) -0.001(3) 0.024(4) 0.030(5)
Sb1' 0.169(11) 0.105(6) 0.046(3) -0.006(3) 0.031(6) 0.025(7)
Sb2 0.105(6) 0.093(6) 0.049(2) 0.008(3) 0.016(3) -0.025(4)
Sb2' 0.091(4) 0.074(4) 0.060(3) 0.011(3) 0.029(3) -0.015(3)
Sb3 0.0972(12) 0.1389(16) 0.0454(7) 0.0072(9) 0.0184(8) -0.0501(11)
F15 0.21(2) 0.185(18) 0.100(11) -0.002(11) 0.109(14) -0.034(16)
F16 0.196(18) 0.149(14) 0.048(7) 0.015(8) 0.053(10) 0.008(13)
F17 0.120(13) 0.180(18) 0.111(12) -0.005(12) 0.050(11) -0.032(12)
F18 0.132(17) 0.21(2) 0.154(19) -0.031(18) -0.034(15) -0.024(17)
Sb4 0.0896(11) 0.1322(15) 0.0482(8) -0.0147(9) 0.0308(8) 0.0268(11)
Sb5 0.081(2) 0.121(3) 0.125(3) 0.008(3) 0.068(2) 0.016(2)
S1B 0.129(9) 0.124(9) 0.128(9) 0.049(8) 0.085(8) 0.077(8)
Sb6 0.091(3) 0.094(3) 0.115(4) -0.041(3) 0.052(3) -0.008(2)
Sb7 0.0515(7) 0.0447(7) 0.0808(9) 0.000 0.0468(7) 0.000
F37 0.137(14) 0.051(8) 0.31(3) 0.000 0.168(19) 0.000
F39 0.32(3) 0.044(9) 0.46(5) 0.000 0.34(4) 0.000
Sb8 0.148(4) 0.127(4) 0.120(4) -0.004(3) 0.094(3) -0.017(3)
Sb9 0.071(3) 0.120(5) 0.152(6) -0.041(5) 0.036(4) 0.039(3)
Sb9' 0.143(13) 0.127(11) 0.133(12) -0.020(10) 0.040(11) 0.021(9)

loop_
_atom_type_symbol
_atom_type_description
_atom_type_scat_dispersion_real
_atom_type_scat_dispersion_imag
_atom_type_scat_source
C C 0.0181 0.0091 'International Tables Vol C Tables 4.2.6.8 and 6.1.1.4'
H H 0.0000 0.0000 'International Tables Vol C Tables 4.2.6.8 and 6.1.1.4'
N N 0.0311 0.0180 'International Tables Vol C Tables 4.2.6.8 and 6.1.1.4'
Zn Zn -1.5491 0.6778 'International Tables Vol C Tables 4.2.6.8 and 6.1.1.4'
Sb Sb -0.0562 5.8946 'International Tables Vol C Tables 4.2.6.8 and 6.1.1.4'
S S 0.3331 0.5567 'International Tables Vol C Tables 4.2.6.8 and 6.1.1.4'
O O 0.0492 0.0322 'International Tables Vol C Tables 4.2.6.8 and 6.1.1.4'
F F 0.0727 0.0534 'International Tables Vol C Tables 4.2.6.8 and 6.1.1.4'

loop_
_geom_angle_atom_site_label_1
_geom_angle_atom_site_label_2
_geom_angle_atom_site_label_3
_geom_angle
_geom_angle_site_symmetry_1
_geom_angle_site_symmetry_3
N1 Zn1 N5 104.0(5) . .
N1 Zn1 N9 108.0(6) . .
N5 Zn1 N9 109.2(7) . .
N1 Zn1 N2 73.9(5) . .
N5 Zn1 N2 91.5(6) . .
N9 Zn1 N2 157.6(5) . .
N1 Zn1 N6 156.0(6) . .
N5 Zn1 N6 74.4(5) . .
N9 Zn1 N6 94.8(6) . .
N2 Zn1 N6 82.2(5) . .
N1 Zn1 N10 95.0(5) . .
N5 Zn1 N10 158.4(5) . .
N9 Zn1 N10 73.7(5) . .
N2 Zn1 N10 83.9(5) . .
N6 Zn1 N10 84.0(4) . .
N8 Zn2 N12 107.8(5) . .
N8 Zn2 N4 106.6(5) . .
N12 Zn2 N4 106.1(5) . .
N8 Zn2 N11 94.8(5) . .
N12 Zn2 N11 74.6(4) . .
N4 Zn2 N11 156.8(5) . .
N8 Zn2 N7 74.0(4) . .
N12 Zn2 N7 158.1(4) . .
N4 Zn2 N7 93.8(4) . .
N11 Zn2 N7 83.5(4) . .
N8 Zn2 N3 157.1(4) . .
N12 Zn2 N3 93.8(5) . .
N4 Zn2 N3 73.5(5) . .
N11 Zn2 N3 83.3(4) . .
N7 Zn2 N3 83.1(4) . .
N15 Zn3 N23 104.1(5) . .
N15 Zn3 N19 107.9(5) . .
N23 Zn3 N19 109.3(5) . .
N15 Zn3 N20 158.5(4) . .
N23 Zn3 N20 94.6(4) . .
N19 Zn3 N20 74.8(4) . .
N15 Zn3 N16 75.3(4) . .
N23 Zn3 N16 154.6(5) . .
N19 Zn3 N16 94.6(5) . .
N20 Zn3 N16 83.3(4) . .
N15 Zn3 N24 91.0(5) . .
N23 Zn3 N24 73.1(4) . .
N19 Zn3 N24 159.2(4) . .
N20 Zn3 N24 84.4(4) . .
N16 Zn3 N24 81.5(4) . .
N26 Zn4 N18 105.5(5) . .
N26 Zn4 N22 108.4(5) . .
N18 Zn4 N22 106.2(5) . .
N26 Zn4 N21 159.2(4) . .
N18 Zn4 N21 93.3(5) . .
N22 Zn4 N21 73.7(4) . .
N26 Zn4 N25 75.3(4) . .
N18 Zn4 N25 157.0(4) . .
N22 Zn4 N25 95.0(4) . .
N21 Zn4 N25 83.8(4) . .
N26 Zn4 N17 93.8(4) . .
N18 Zn4 N17 74.6(4) . .
N22 Zn4 N17 156.2(5) . .
N21 Zn4 N17 82.5(4) . .
N25 Zn4 N17 82.3(4) . .
C3 N1 C2 118.4(14) . .
C3 N1 Zn1 119.1(12) . .
C2 N1 Zn1 122.2(11) . .
C8 N2 C4 115.1(13) . .
C8 N2 Zn1 130.7(9) . .
C4 N2 Zn1 113.5(10) . .
C15 N3 C19 115.1(12) . .
C15 N3 Zn2 131.4(9) . .
C19 N3 Zn2 110.7(9) . .
C20 N4 C21 123.1(15) . .
C20 N4 Zn2 119.5(11) . .
C21 N4 Zn2 117.4(12) . .
N13 C1 C2 108.9(14) . .
N13 C1 H1A 109.9 . .
C2 C1 H1A 109.9 . .
N13 C1 H1AB 109.9 . .
C2 C1 H1AB 109.9 . .
H1A C1 H1AB 108.3 . .
N1 C2 C1 108.6(16) . .
N1 C2 H2A 110.0 . .
C1 C2 H2A 110.0 . .
N1 C2 H2AB 110.0 . .
C1 C2 H2AB 110.0 . .
H2A C2 H2AB 108.3 . .
N1 C3 C4 120.9(14) . .
N1 C3 H3 119.5 . .
C4 C3 H3 119.5 . .
N2 C4 C5 124.1(13) . .
N2 C4 C3 112.3(13) . .
C5 C4 C3 123.2(12) . .
C6 C5 C4 120.1(13) . .
C6 C5 H5 120.0 . .
C4 C5 H5 120.0 . .
C5 C6 C7 118.6(14) . .
C5 C6 H6 120.7 . .
C7 C6 H6 120.7 . .
C8 C7 C6 116.2(13) . .
C8 C7 C9 120.0(11) . .
C6 C7 C9 123.8(12) . .
N2 C8 C7 125.8(13) . .
N2 C8 H8 117.1 . .
C7 C8 H8 117.1 . .
C14 C9 C10 117.7(12) . .
C14 C9 C7 122.3(12) . .
C10 C9 C7 119.6(11) . .
C11 C10 C9 119.3(12) . .
C11 C10 H10 120.3 . .
C9 C10 H10 120.3 . .
C10 C11 C12 123.4(13) . .
C10 C11 H11 118.3 . .
C12 C11 H11 118.3 . .
C11 C12 C13 116.8(12) . .
C11 C12 C16 123.6(12) . .
C13 C12 C16 119.4(12) . .
C14 C13 C12 118.7(12) . .
C14 C13 H13 120.7 . .
C12 C13 H13 120.7 . .
C9 C14 C13 124.1(14) . .
C9 C14 H14 117.9 . .
C13 C14 H14 117.9 . .
N3 C15 C16 126.7(13) . .
N3 C15 H15 116.6 . .
C16 C15 H15 116.6 . .
C15 C16 C17 116.5(13) . .
C15 C16 C12 122.0(12) . .
C17 C16 C12 121.4(13) . .
C18 C17 C16 119.0(14) . .
C18 C17 H17 120.5 . .
C16 C17 H17 120.5 . .
C19 C18 C17 118.3(14) . .
C19 C18 H18 120.8 . .
C17 C18 H18 120.8 . .
N3 C19 C18 124.1(13) . .
N3 C19 C20 115.9(13) . .
C18 C19 C20 120.0(13) . .
N4 C20 C19 118.9(15) . .
N4 C20 H20 120.6 . .
C19 C20 H20 120.6 . .
N4 C21 C22 110.8(14) . .
N4 C21 H21A 109.5 . .
C22 C21 H21A 109.5 . .
N4 C21 H21B 109.5 . .
C22 C21 H21B 109.5 . .
H21A C21 H21B 108.1 . .
N14 C22 C21 108.9(15) . .
N14 C22 H22A 109.9 . .
C21 C22 H22A 109.9 . .
N14 C22 H22B 109.9 . .
C21 C22 H22B 109.9 . .
H22A C22 H22B 108.3 . .
C25 N5 C24 119.6(16) . .
C25 N5 Zn1 118.2(11) . .
C24 N5 Zn1 122.0(13) . .
C30 N6 C26 119.5(13) . .
C30 N6 Zn1 129.3(10) . .
C26 N6 Zn1 109.5(9) . .
C37 N7 C41 116.2(11) . .
C37 N7 Zn2 130.7(8) . .
C41 N7 Zn2 111.2(8) . .
C42 N8 C43 118.2(13) . .
C42 N8 Zn2 121.4(10) . .
C43 N8 Zn2 120.3(10) . .
N13 C23 C24 110.3(19) . .
N13 C23 H23A 109.6 . .
C24 C23 H23A 109.6 . .
N13 C23 H23B 109.6 . .
C24 C23 H23B 109.6 . .
H23A C23 H23B 108.1 . .
N5 C24 C23 107.9(17) . .
N5 C24 H24A 110.1 . .
C23 C24 H24A 110.1 . .
N5 C24 H24B 110.1 . .
C23 C24 H24B 110.1 . .
H24A C24 H24B 108.4 . .
N5 C25 C26 121.0(14) . .
N5 C25 H25 119.5 . .
C26 C25 H25 119.5 . .
N6 C26 C27 121.1(13) . .
N6 C26 C25 115.6(14) . .
C27 C26 C25 123.3(14) . .
C28 C27 C26 119.3(15) . .
C28 C27 H27 120.3 . .
C26 C27 H27 120.3 . .
C27 C28 C29 121.4(16) . .
C27 C28 H28 119.3 . .
C29 C28 H28 119.3 . .
C30 C29 C28 113.3(12) . .
C30 C29 C31 121.0(11) . .
C28 C29 C31 125.3(13) . .
N6 C30 C29 125.4(13) . .
N6 C30 H30 117.3 . .
C29 C30 H30 117.3 . .
C36 C31 C32 117.4(12) . .
C36 C31 C29 122.3(13) . .
C32 C31 C29 120.1(12) . .
C33 C32 C31 120.6(13) . .
C33 C32 H32 119.7 . .
C31 C32 H32 119.7 . .
C32 C33 C34 122.7(14) . .
C32 C33 H33 118.6 . .
C34 C33 H33 118.6 . .
C33 C34 C35 116.7(12) . .
C33 C34 C38 123.4(12) . .
C35 C34 C38 119.8(11) . .
C36 C35 C34 120.7(12) . .
C36 C35 H35 119.7 . .
C34 C35 H35 119.7 . .
C35 C36 C31 121.6(14) . .
C35 C36 H36 119.2 . .
C31 C36 H36 119.2 . .
N7 C37 C38 125.7(12) . .
N7 C37 H37 117.1 . .
C38 C37 H37 117.1 . .
C37 C38 C39 116.2(12) . .
C37 C38 C34 120.8(11) . .
C39 C38 C34 122.6(12) . .
C38 C39 C40 119.6(13) . .
C38 C39 H39 120.2 . .
C40 C39 H39 120.2 . .
C41 C40 C39 117.9(12) . .
C41 C40 H40 121.0 . .
C39 C40 H40 121.0 . .
N7 C41 C40 124.1(12) . .
N7 C41 C42 114.4(11) . .
C40 C41 C42 121.4(12) . .
N8 C42 C41 118.1(12) . .
N8 C42 H42 121.0 . .
C41 C42 H42 121.0 . .
N8 C43 C44 112.1(14) . .
N8 C43 H43A 109.2 . .
C44 C43 H43A 109.2 . .
N8 C43 H43B 109.2 . .
C44 C43 H43B 109.2 . .
H43A C43 H43B 107.9 . .
C43 C44 N14 108.7(15) . .
C43 C44 H44A 109.9 . .
N14 C44 H44A 109.9 . .
C43 C44 H44B 109.9 . .
N14 C44 H44B 109.9 . .
H44A C44 H44B 108.3 . .
C47 N9 C46 121.7(18) . .
C47 N9 Zn1 120.3(12) . .
C46 N9 Zn1 117.9(14) . .
C52 N10 C48 116.9(11) . .
C52 N10 Zn1 130.6(10) . .
C48 N10 Zn1 110.2(8) . .
C59 N11 C63 116.3(11) . .
C59 N11 Zn2 130.9(8) . .
C63 N11 Zn2 112.2(8) . .
C64 N12 C65 120.5(12) . .
C64 N12 Zn2 118.1(9) . .
C65 N12 Zn2 121.4(10) . .
N13 C45 C46 109(2) . .
N13 C45 H45A 110.0 . .
C46 C45 H45A 110.0 . .
N13 C45 H45B 110.0 . .
C46 C45 H45B 110.0 . .
H45A C45 H45B 108.4 . .
N9 C46 C45 107.7(15) . .
N9 C46 H46A 110.2 . .
C45 C46 H46A 110.2 . .
N9 C46 H46B 110.2 . .
C45 C46 H46B 110.2 . .
H46A C46 H46B 108.5 . .
N9 C47 C48 118.9(17) . .
N9 C47 H47 120.5 . .
C48 C47 H47 120.5 . .
N10 C48 C49 122.6(13) . .
N10 C48 C47 115.9(13) . .
C49 C48 C47 121.2(14) . .
C50 C49 C48 119.4(15) . .
C50 C49 H49 120.3 . .
C48 C49 H49 120.3 . .
C49 C50 C51 119.2(13) . .
C49 C50 H50 120.4 . .
C51 C50 H50 120.4 . .
C52 C51 C50 116.7(12) . .
C52 C51 C53 120.8(12) . .
C50 C51 C53 122.4(11) . .
N10 C52 C51 125.1(14) . .
N10 C52 H52 117.5 . .
C51 C52 H52 117.5 . .
C58 C53 C54 117.5(11) . .
C58 C53 C51 121.3(11) . .
C54 C53 C51 121.0(11) . .
C55 C54 C53 120.4(12) . .
C55 C54 H54 119.8 . .
C53 C54 H54 119.8 . .
C54 C55 C56 122.8(12) . .
C54 C55 H55 118.6 . .
C56 C55 H55 118.6 . .
C55 C56 C57 115.1(11) . .
C55 C56 C60 123.7(10) . .
C57 C56 C60 121.2(11) . .
C58 C57 C56 122.6(12) . .
C58 C57 H57 118.7 . .
C56 C57 H57 118.7 . .
C57 C58 C53 121.2(11) . .
C57 C58 H58 119.4 . .
C53 C58 H58 119.4 . .
N11 C59 C60 125.0(11) . .
N11 C59 H59 117.5 . .
C60 C59 H59 117.5 . .
C61 C60 C59 117.7(12) . .
C61 C60 C56 123.3(11) . .
C59 C60 C56 118.5(10) . .
C60 C61 C62 118.5(12) . .
C60 C61 H61 120.8 . .
C62 C61 H61 120.8 . .
C63 C62 C61 119.7(12) . .
C63 C62 H62 120.1 . .
C61 C62 H62 120.1 . .
C62 C63 N11 122.4(11) . .
C62 C63 C64 122.1(11) . .
N11 C63 C64 114.9(11) . .
N12 C64 C63 120.2(12) . .
N12 C64 H64 119.9 . .
C63 C64 H64 119.9 . .
N12 C65 C66 107.9(13) . .
N12 C65 H65A 110.1 . .
C66 C65 H65A 110.1 . .
N12 C65 H65B 110.1 . .
C66 C65 H65B 110.1 . .
H65A C65 H65B 108.4 . .
C65 C66 N14 108.2(14) . .
C65 C66 H66A 110.1 . .
N14 C66 H66A 110.1 . .
C65 C66 H66B 110.1 . .
N14 C66 H66B 110.1 . .
H66A C66 H66B 108.4 . .
C45 N13 C23 116(2) . .
C45 N13 C1 114(2) . .
C23 N13 C1 114.4(18) . .
C22 N14 C44 114.5(15) . .
C22 N14 C66 117.1(14) . .
C44 N14 C66 112.3(15) . .
C73 N15 C72 118.1(12) . .
C73 N15 Zn3 119.4(9) . .
C72 N15 Zn3 122.4(10) . .
C78 N16 C74 119.5(11) . .
C78 N16 Zn3 129.7(8) . .
C74 N16 Zn3 108.9(8) . .
C85 N17 C89 117.8(11) . .
C85 N17 Zn4 130.7(8) . .
C89 N17 Zn4 109.6(8) . .
C90 N18 C91 120.4(12) . .
C90 N18 Zn4 119.5(9) . .
C91 N18 Zn4 120.1(10) . .
N27 C71 C72 110.3(13) . .
N27 C71 H71A 109.6 . .
C72 C71 H71A 109.6 . .
N27 C71 H71B 109.6 . .
C72 C71 H71B 109.6 . .
H71A C71 H71B 108.1 . .
N15 C72 C71 108.5(13) . .
N15 C72 H72A 110.0 . .
C71 C72 H72A 110.0 . .
N15 C72 H72B 110.0 . .
C71 C72 H72B 110.0 . .
H72A C72 H72B 108.4 . .
N15 C73 C74 119.8(12) . .
N15 C73 H73 120.1 . .
C74 C73 H73 120.1 . .
N16 C74 C75 121.6(11) . .
N16 C74 C73 115.1(11) . .
C75 C74 C73 123.3(11) . .
C76 C75 C74 118.9(12) . .
C76 C75 H75 120.5 . .
C74 C75 H75 120.5 . .
C75 C76 C77 120.7(12) . .
C75 C76 H76 119.7 . .
C77 C76 H76 119.7 . .
C78 C77 C76 116.0(11) . .
C78 C77 C79 119.4(11) . .
C76 C77 C79 124.5(11) . .
N16 C78 C77 123.0(11) . .
N16 C78 H78 118.5 . .
C77 C78 H78 118.5 . .
C84 C79 C80 117.5(11) . .
C84 C79 C77 121.8(11) . .
C80 C79 C77 120.5(11) . .
C81 C80 C79 120.6(12) . .
C81 C80 H80 119.7 . .
C79 C80 H80 119.7 . .
C80 C81 C82 121.6(12) . .
C80 C81 H81 119.2 . .
C82 C81 H81 119.2 . .
C81 C82 C83 116.4(11) . .
C81 C82 C86 120.9(11) . .
C83 C82 C86 122.6(12) . .
C84 C83 C82 122.9(13) . .
C84 C83 H83 118.6 . .
C82 C83 H83 118.6 . .
C83 C84 C79 120.5(12) . .
C83 C84 H84 119.7 . .
C79 C84 H84 119.7 . .
N17 C85 C86 123.6(11) . .
N17 C85 H85 118.2 . .
C86 C85 H85 118.2 . .
C85 C86 C87 118.4(11) . .
C85 C86 C82 120.2(10) . .
C87 C86 C82 121.2(11) . .
C86 C87 C88 117.2(13) . .
C86 C87 H87 121.4 . .
C88 C87 H87 121.4 . .
C89 C88 C87 120.7(12) . .
C89 C88 H88 119.7 . .
C87 C88 H88 119.7 . .
N17 C89 C88 121.8(12) . .
N17 C89 C90 116.5(11) . .
C88 C89 C90 121.6(11) . .
N18 C90 C89 118.6(11) . .
N18 C90 H90 120.7 . .
C89 C90 H90 120.7 . .
N18 C91 C92 111.4(14) . .
N18 C91 H91A 109.3 . .
C92 C91 H91A 109.3 . .
N18 C91 H91B 109.3 . .
C92 C91 H91B 109.3 . .
H91A C91 H91B 108.0 . .
N28 C92 C91 108.4(15) . .
N28 C92 H92A 110.0 . .
C91 C92 H92A 110.0 . .
N28 C92 H92B 110.0 . .
C91 C92 H92B 110.0 . .
H92A C92 H92B 108.4 . .
C95 N19 C94 118.6(14) . .
C95 N19 Zn3 119.1(11) . .
C94 N19 Zn3 122.3(11) . .
C100 N20 C96 117.7(11) . .
C100 N20 Zn3 130.4(8) . .
C96 N20 Zn3 109.8(8) . .
C107 N21 C111 118.8(11) . .
C107 N21 Zn4 129.6(8) . .
C111 N21 Zn4 110.7(9) . .
C112 N22 C113 120.1(14) . .
C112 N22 Zn4 120.5(10) . .
C113 N22 Zn4 119.3(11) . .
N27 C93 C94 110.1(15) . .
N27 C93 H93A 109.6 . .
C94 C93 H93A 109.6 . .
N27 C93 H93B 109.6 . .
C94 C93 H93B 109.6 . .
H93A C93 H93B 108.2 . .
N19 C94 C93 108.4(14) . .
N19 C94 H94A 110.0 . .
C93 C94 H94A 110.0 . .
N19 C94 H94B 110.0 . .
C93 C94 H94B 110.0 . .
H94A C94 H94B 108.4 . .
N19 C95 C96 119.9(14) . .
N19 C95 H95 120.0 . .
C96 C95 H95 120.0 . .
N20 C96 C97 121.6(12) . .
N20 C96 C95 114.8(11) . .
C97 C96 C95 123.5(12) . .
C98 C97 C96 119.8(13) . .
C98 C97 H97 120.1 . .
C96 C97 H97 120.1 . .
C97 C98 C99 119.8(13) . .
C97 C98 H98 120.1 . .
C99 C98 H98 120.1 . .
C100 C99 C98 115.9(12) . .
C100 C99 C101 121.1(11) . .
C98 C99 C101 123.0(11) . .
N20 C100 C99 125.0(12) . .
N20 C100 H100 117.5 . .
C99 C100 H100 117.5 . .
C106 C101 C102 118.6(12) . .
C106 C101 C99 122.1(11) . .
C102 C101 C99 118.7(11) . .
C103 C102 C101 119.1(12) . .
C103 C102 H102 120.4 . .
C101 C102 H102 120.4 . .
C102 C103 C104 123.2(12) . .
C102 C103 H103 118.4 . .
C104 C103 H103 118.4 . .
C103 C104 C105 116.3(12) . .
C103 C104 C108 124.2(11) . .
C105 C104 C108 119.3(11) . .
C106 C105 C104 121.2(12) . .
C106 C105 H105 119.4 . .
C104 C105 H105 119.4 . .
C105 C106 C101 121.2(12) . .
C105 C106 H106 119.4 . .
C101 C106 H106 119.4 . .
N21 C107 C108 122.7(11) . .
N21 C107 H107 118.7 . .
C108 C107 H107 118.7 . .
C109 C108 C107 119.0(12) . .
C109 C108 C104 124.1(12) . .
C107 C108 C104 116.9(11) . .
C108 C109 C110 117.2(13) . .
C108 C109 H109 121.4 . .
C110 C109 H109 121.4 . .
C111 C110 C109 120.1(13) . .
C111 C110 H110 120.0 . .
C109 C110 H110 120.0 . .
C110 C111 N21 122.1(12) . .
C110 C111 C112 121.2(12) . .
N21 C111 C112 116.6(12) . .
N22 C112 C111 118.0(13) . .
N22 C112 H112 121.0 . .
C111 C112 H112 121.0 . .
N22 C113 C114 109.7(14) . .
N22 C113 H11A 109.7 . .
C114 C113 H11A 109.7 . .
N22 C113 H11B 109.7 . .
C114 C113 H11B 109.7 . .
H11A C113 H11B 108.2 . .
N28 C114 C113 110.0(15) . .
N28 C114 H11C 109.7 . .
C113 C114 H11C 109.7 . .
N28 C114 H11D 109.7 . .
C113 C114 H11D 109.7 . .
H11C C114 H11D 108.2 . .
C117 N23 C116 117.0(13) . .
C117 N23 Zn3 121.5(10) . .
C116 N23 Zn3 121.1(11) . .
C122 N24 C118 116.7(11) . .
C122 N24 Zn3 130.9(8) . .
C118 N24 Zn3 111.5(8) . .
C129 N25 C133 118.5(11) . .
C129 N25 Zn4 130.3(8) . .
C133 N25 Zn4 108.9(8) . .
C134 N26 C135 118.2(14) . .
C134 N26 Zn4 118.4(10) . .
C135 N26 Zn4 123.1(11) . .
N27 C115 C116 109.5(15) . .
N27 C115 H11E 109.8 . .
C116 C115 H11E 109.8 . .
N27 C115 H11F 109.8 . .
C116 C115 H11F 109.8 . .
H11E C115 H11F 108.2 . .
N23 C116 C115 108.3(13) . .
N23 C116 H11G 110.0 . .
C115 C116 H11G 110.0 . .
N23 C116 H11H 110.0 . .
C115 C116 H11H 110.0 . .
H11G C116 H11H 108.4 . .
N23 C117 C118 119.7(13) . .
N23 C117 H117 120.1 . .
C118 C117 H117 120.1 . .
N24 C118 C119 121.9(12) . .
N24 C118 C117 113.8(11) . .
C119 C118 C117 124.2(12) . .
C120 C119 C118 121.4(12) . .
C120 C119 H119 119.3 . .
C118 C119 H119 119.3 . .
C119 C120 C121 118.5(12) . .
C119 C120 H120 120.8 . .
C121 C120 H120 120.8 . .
C122 C121 C120 115.8(11) . .
C122 C121 C123 121.5(10) . .
C120 C121 C123 122.6(11) . .
N24 C122 C121 125.5(11) . .
N24 C122 H122 117.3 . .
C121 C122 H122 117.3 . .
C128 C123 C124 116.4(11) . .
C128 C123 C121 121.7(11) . .
C124 C123 C121 121.3(11) . .
C125 C124 C123 122.0(12) . .
C125 C124 H124 119.0 . .
C123 C124 H124 119.0 . .
C124 C125 C126 122.2(12) . .
C124 C125 H125 118.9 . .
C126 C125 H125 118.9 . .
C125 C126 C127 115.6(11) . .
C125 C126 C130 123.1(11) . .
C127 C126 C130 121.2(11) . .
C128 C127 C126 121.4(12) . .
C128 C127 H127 119.3 . .
C126 C127 H127 119.3 . .
C123 C128 C127 122.3(12) . .
C123 C128 H128 118.8 . .
C127 C128 H128 118.8 . .
N25 C129 C130 124.0(12) . .
N25 C129 H129 118.0 . .
C130 C129 H129 118.0 . .
C129 C130 C131 117.3(12) . .
C129 C130 C126 120.0(11) . .
C131 C130 C126 122.5(11) . .
C130 C131 C132 119.3(12) . .
C130 C131 H131 120.3 . .
C132 C131 H131 120.3 . .
C133 C132 C131 118.0(13) . .
C133 C132 H132 121.0 . .
C131 C132 H132 121.0 . .
C132 C133 N25 123.0(13) . .
C132 C133 C134 121.2(13) . .
N25 C133 C134 115.8(12) . .
N26 C134 C133 119.9(14) . .
N26 C134 H134 120.0 . .
C133 C134 H134 120.0 . .
N26 C135 C136 111.5(14) . .
N26 C135 H13A 109.3 . .
C136 C135 H13A 109.3 . .
N26 C135 H13B 109.3 . .
C136 C135 H13B 109.3 . .
H13A C135 H13B 108.0 . .
N28 C136 C135 110.4(14) . .
N28 C136 H13C 109.6 . .
C135 C136 H13C 109.6 . .
N28 C136 H13D 109.6 . .
C135 C136 H13D 109.6 . .
H13C C136 H13D 108.1 . .
C115 N27 C93 118.8(16) . .
C115 N27 C71 112.0(14) . .
C93 N27 C71 112.4(14) . .
C92 N28 C114 115.4(16) . .
C92 N28 C136 113.2(17) . .
C114 N28 C136 114.1(15) . .
F1 Sb1 F4 92.1(10) . .
F1 Sb1 F5 91.7(10) . .
F4 Sb1 F5 91.3(9) . .
F1 Sb1 F6 90.7(9) . .
F4 Sb1 F6 89.8(9) . .
F5 Sb1 F6 177.4(12) . .
F1 Sb1 F3 90.7(9) . .
F4 Sb1 F3 176.9(11) . .
F5 Sb1 F3 90.1(9) . .
F6 Sb1 F3 88.7(9) . .
F1 Sb1 F2 177.7(12) . .
F4 Sb1 F2 89.6(8) . .
F5 Sb1 F2 89.8(8) . .
F6 Sb1 F2 87.8(9) . .
F3 Sb1 F2 87.6(9) . .
F4' Sb1' F1' 91.1(13) . .
F4' Sb1' F5' 91.3(14) . .
F1' Sb1' F5' 92.3(15) . .
F4' Sb1' F6' 91.7(12) . .
F1' Sb1' F6' 88.9(14) . .
F5' Sb1' F6' 176.8(15) . .
F4' Sb1' F2' 93.4(13) . .
F1' Sb1' F2' 173.8(16) . .
F5' Sb1' F2' 91.8(13) . .
F6' Sb1' F2' 86.7(13) . .
F4' Sb1' F3' 176.1(13) . .
F1' Sb1' F3' 91.9(13) . .
F5' Sb1' F3' 91.2(13) . .
F6' Sb1' F3' 85.8(12) . .
F2' Sb1' F3' 83.4(13) . .
F7 Sb2 F9 91.9(9) . .
F7 Sb2 F12 92.1(8) . .
F9 Sb2 F12 93.2(9) . .
F7 Sb2 F8 177.0(11) . .
F9 Sb2 F8 90.2(9) . .
F12 Sb2 F8 89.9(8) . .
F7 Sb2 F10 89.5(9) . .
F9 Sb2 F10 176.0(10) . .
F12 Sb2 F10 90.6(8) . .
F8 Sb2 F10 88.3(8) . .
F7 Sb2 F11 89.6(8) . .
F9 Sb2 F11 89.1(8) . .
F12 Sb2 F11 177.1(10) . .
F8 Sb2 F11 88.3(8) . .
F10 Sb2 F11 87.1(9) . .
F7' Sb2' F10' 92.8(16) . .
F7' Sb2' F12' 90.6(14) . .
F10' Sb2' F12' 96.9(17) . .
F7' Sb2' F9' 87.5(15) . .
F10' Sb2' F9' 174.7(19) . .
F12' Sb2' F9' 88.5(16) . .
F7' Sb2' F11' 87.2(13) . .
F10' Sb2' F11' 88.6(17) . .
F12' Sb2' F11' 174.2(17) . .
F9' Sb2' F11' 86.1(15) . .
F7' Sb2' F8' 172.9(15) . .
F10' Sb2' F8' 94.3(16) . .
F12' Sb2' F8' 88.1(14) . .
F9' Sb2' F8' 85.5(15) . .
F11' Sb2' F8' 93.4(12) . .
F16 Sb3 F18 91.0(12) . .
F16 Sb3 F15 179.1(11) . .
F18 Sb3 F15 89.9(12) . .
F16 Sb3 F13 88.0(12) . .
F18 Sb3 F13 78.6(15) . .
F15 Sb3 F13 92.2(12) . .
F16 Sb3 F14 80.2(10) . .
F18 Sb3 F14 83.7(12) . .
F15 Sb3 F14 99.8(10) . .
F13 Sb3 F14 158.6(14) . .
F16 Sb3 F17 86.4(9) . .
F18 Sb3 F17 177.1(13) . .
F15 Sb3 F17 92.7(10) . .
F13 Sb3 F17 99.8(13) . .
F14 Sb3 F17 97.3(10) . .
F16 Sb3 F14' 97.9(10) . .
F18 Sb3 F14' 104.9(13) . .
F15 Sb3 F14' 81.8(10) . .
F17 Sb3 F14' 76.9(10) . .
F16 Sb3 F13' 94.8(11) . .
F18 Sb3 F13' 99.2(14) . .
F15 Sb3 F13' 85.2(11) . .
F17 Sb3 F13' 79.6(11) . .
F14' Sb3 F13' 152.5(13) . .
F19 Sb4 F24 89.8(13) . .
F21' Sb4 F20' 91.5(13) . .
F19 Sb4 F22 91.5(12) . .
F24 Sb4 F22 95.6(13) . .
F21' Sb4 F23' 101.8(16) . .
F20' Sb4 F23' 90.4(17) . .
F19 Sb4 F20 176.2(11) . .
F24 Sb4 F20 92.9(14) . .
F22 Sb4 F20 90.9(11) . .
F19 Sb4 F23 91.2(12) . .
F24 Sb4 F23 177.5(12) . .
F22 Sb4 F23 86.6(13) . .
F20 Sb4 F23 86.0(12) . .
F21' Sb4 F24' 87.2(13) . .
F20' Sb4 F24' 91.9(16) . .
F23' Sb4 F24' 170.6(17) . .
F21' Sb4 F22' 174.3(13) . .
F20' Sb4 F22' 89.3(13) . .
F23' Sb4 F22' 83.8(16) . .
F24' Sb4 F22' 87.2(14) . .
F21' Sb4 F19' 93.5(14) . .
F20' Sb4 F19' 175.0(15) . .
F23' Sb4 F19' 88.2(16) . .
F24' Sb4 F19' 88.7(14) . .
F22' Sb4 F19' 85.7(13) . .
F19 Sb4 F21 91.2(12) . .
F24 Sb4 F21 84.4(12) . .
F22 Sb4 F21 177.3(12) . .
F20 Sb4 F21 86.4(11) . .
F23 Sb4 F21 93.3(12) . .
F29 Sb5 F28 93.9(10) . .
F29 Sb5 F27 92.5(10) . .
F28 Sb5 F27 92.1(9) . .
F29 Sb5 F26 175.9(13) . .
F28 Sb5 F26 89.1(10) . .
F27 Sb5 F26 90.1(9) . .
F29 Sb5 F30 89.8(10) . .
F28 Sb5 F30 175.9(12) . .
F27 Sb5 F30 89.5(9) . .
F26 Sb5 F30 87.1(10) . .
F29 Sb5 F25 89.9(10) . .
F28 Sb5 F25 90.6(10) . .
F27 Sb5 F25 176.3(11) . .
F26 Sb5 F25 87.3(9) . .
F30 Sb5 F25 87.7(9) . .
O1B S1B O3B 128(3) . .
O1B S1B O2B 125(3) . .
O3B S1B O2B 103(2) . .
O1B S1B C1B 104(3) . .
O3B S1B C1B 89.9(18) . .
O2B S1B C1B 93(2) . .
F1B C1B F2B 109(3) . .
F1B C1B F3B 114(4) . .
F2B C1B F3B 117(4) . .
F1B C1B S1B 110(3) . .
F2B C1B S1B 112(3) . .
F3B C1B S1B 94(2) . .
F31 Sb6 F36 92.3(11) . .
F31 Sb6 F34 91.1(11) . .
F36 Sb6 F34 176.6(13) . .
F31 Sb6 F32 92.0(11) . .
F36 Sb6 F32 90.7(11) . .
F34 Sb6 F32 88.7(10) . .
F31 Sb6 F35 91.2(10) . .
F36 Sb6 F35 90.6(11) . .
F34 Sb6 F35 89.8(11) . .
F32 Sb6 F35 176.5(13) . .
F31 Sb6 F33 179.2(14) . .
F36 Sb6 F33 88.4(10) . .
F34 Sb6 F33 88.2(10) . .
F32 Sb6 F33 88.5(10) . .
F35 Sb6 F33 88.3(10) . .
O1D S1D O3D 125(3) . .
O1D S1D O2D 112(3) . .
O3D S1D O2D 114(3) . .
O1D S1D C1D 106(3) . .
O3D S1D C1D 98(2) . .
O2D S1D C1D 97(3) . .
F2D C1D F3D 108(4) . .
F2D C1D F1D 102(3) . .
F3D C1D F1D 115(4) . .
F2D C1D S1D 113(3) . .
F3D C1D S1D 112(3) . .
F1D C1D S1D 107(3) . .
F1F C1F F2F 107(4) . .
F1F C1F F3F 109(4) . .
F2F C1F F3F 105(4) . .
F1F C1F S1F 113(3) . .
F2F C1F S1F 109(3) . .
F3F C1F S1F 114(3) . .
O2F S1F O3F 118(4) . .
O2F S1F O1F 114(4) . .
O3F S1F O1F 111(4) . .
O2F S1F C1F 106(3) . .
O3F S1F C1F 106(3) . .
O1F S1F C1F 99(3) . .
F39 Sb7 F40' 89.0(8) . 2_656
F39 Sb7 F40' 89.0(8) . .
F40' Sb7 F40' 178.1(16) 2_656 .
F39 Sb7 F40 115.8(12) . .
F39 Sb7 F40 115.8(12) . 2_656
F40 Sb7 F40 128(2) . 2_656
F39 Sb7 F38' 93.6(7) . 2_656
F40' Sb7 F38' 77.9(11) 2_656 2_656
F40' Sb7 F38' 102.2(11) . 2_656
F40 Sb7 F38' 64.9(14) . 2_656
F40 Sb7 F38' 111.7(14) 2_656 2_656
F39 Sb7 F38' 93.6(7) . .
F40' Sb7 F38' 102.2(11) 2_656 .
F40' Sb7 F38' 77.9(11) . .
F38' Sb7 F38' 172.9(14) 2_656 .
F39 Sb7 F38 87.8(6) . 2_656
F40 Sb7 F38 91.7(14) . 2_656
F40 Sb7 F38 90.2(14) 2_656 2_656
F39 Sb7 F38 87.8(6) . .
F40 Sb7 F38 90.2(14) . .
F40 Sb7 F38 91.7(14) 2_656 .
F38 Sb7 F38 175.6(13) 2_656 .
F39 Sb7 F37 180.0 . .
F40' Sb7 F37 91.0(8) 2_656 .
F40' Sb7 F37 91.0(8) . .
F40 Sb7 F37 64.2(12) . .
F40 Sb7 F37 64.2(12) 2_656 .
F38' Sb7 F37 86.4(7) 2_656 .
F38' Sb7 F37 86.4(7) . .
F38 Sb7 F37 92.2(6) 2_656 .
F38 Sb7 F37 92.2(6) . .
F45 Sb8 F48 95.3(11) . .
F45 Sb8 F43 94.1(10) . .
F48 Sb8 F43 91.5(10) . .
F45 Sb8 F47 91.6(10) . .
F48 Sb8 F47 90.4(10) . .
F43 Sb8 F47 173.8(12) . .
F45 Sb8 F44 89.4(10) . .
F48 Sb8 F44 175.0(13) . .
F43 Sb8 F44 89.5(10) . .
F47 Sb8 F44 88.1(10) . .
F45 Sb8 F46 174.3(13) . .
F48 Sb8 F46 90.3(10) . .
F43 Sb8 F46 86.8(10) . .
F47 Sb8 F46 87.3(9) . .
F44 Sb8 F46 84.9(10) . .
O3C S1C O1C 124(4) . .
O3C S1C O2C 111(3) . .
O1C S1C O2C 112(3) . .
O3C S1C C1C 97(2) . .
O1C S1C C1C 107(3) . .
O2C S1C C1C 100(3) . .
F2C C1C F1C 111(3) . .
F2C C1C F3C 109(4) . .
F1C C1C F3C 103(3) . .
F2C C1C S1C 117(3) . .
F1C C1C S1C 113(3) . .
F3C C1C S1C 104(3) . .
F50 Sb9 F54 92.5(13) . .
F50 Sb9 F53 92.2(14) . .
F54 Sb9 F53 91.8(13) . .
F50 Sb9 F51 178.0(17) . .
F54 Sb9 F51 89.2(12) . .
F53 Sb9 F51 88.6(12) . .
F50 Sb9 F49 91.2(13) . .
F54 Sb9 F49 90.5(13) . .
F53 Sb9 F49 175.8(17) . .
F51 Sb9 F49 87.9(13) . .
F50 Sb9 F52 90.5(13) . .
F54 Sb9 F52 176.7(17) . .
F53 Sb9 F52 89.3(13) . .
F51 Sb9 F52 87.7(12) . .
F49 Sb9 F52 88.2(13) . .
F52' Sb9' F54' 92.0(18) . .
F52' Sb9' F50' 178(2) . .
F54' Sb9' F50' 90.3(17) . .
F52' Sb9' F49' 90.7(17) . .
F54' Sb9' F49' 91.4(17) . .
F50' Sb9' F49' 89.6(17) . .
F52' Sb9' F51' 90.5(18) . .
F54' Sb9' F51' 91.1(17) . .
F50' Sb9' F51' 89.1(17) . .
F49' Sb9' F51' 177(2) . .
F52' Sb9' F53' 89.5(17) . .
F54' Sb9' F53' 179(2) . .
F50' Sb9' F53' 88.2(17) . .
F49' Sb9' F53' 88.9(17) . .
F51' Sb9' F53' 88.6(17) . .
O3E S1E O2E 125(4) . .
O3E S1E O1E 109(3) . .
O2E S1E O1E 118(4) . .
O3E S1E C1E 106(3) . .
O2E S1E C1E 97(3) . .
O1E S1E C1E 97(3) . .
F2E C1E F3E 117(4) . .
F2E C1E F1E 111(4) . .
F3E C1E F1E 113(4) . .
F2E C1E S1E 110(3) . .
F3E C1E S1E 102(3) . .
F1E C1E S1E 103(3) . .
O3G S1G O2G 116(4) . .
O3G S1G O1G 122(4) . .
O2G S1G O1G 111(4) . .
O3G S1G C1G 103(3) . .
O2G S1G C1G 101(3) . .
O1G S1G C1G 100(3) . .
F1G C1G F3G 109(4) . .
F1G C1G F2G 110(4) . .
F3G C1G F2G 105(4) . .
F1G C1G S1G 110(3) . .
F3G C1G S1G 112(3) . .
F2G C1G S1G 110(3) . .
C1S C2S H2S1 113.6 . .
C1S C2S H2S2 113.9 . .
H2S1 C2S H2S2 109.5 . .
C1S C2S H2S3 100.6 . .
H2S1 C2S H2S3 109.5 . .
H2S2 C2S H2S3 109.5 . .
N1S C1S C2S 154(8) . .
N1A C1A C2A 167(5) . .
C1A C2A H2A1 109.5 . .
C1A C2A H2A2 109.5 . .
H2A1 C2A H2A2 109.5 . .
C1A C2A H2A3 109.5 . .
H2A1 C2A H2A3 109.5 . .
H2A2 C2A H2A3 109.5 . .
N2S C3S C4S 161(6) . .
N2A C3A C4A 163(7) . .
N2B C3B C4B 159(8) . .
N3S C5S C6S 162(6) . .
C5S C6S H6S1 109.5 . .
C5S C6S H6S2 109.5 . .
H6S1 C6S H6S2 109.5 . .
C5S C6S H6S3 109.5 . .
H6S1 C6S H6S3 109.5 . .
H6S2 C6S H6S3 109.5 . .
N3A C5A C6A 156(7) . .
C5A C6A H6A1 109.5 . .
C5A C6A H6A2 109.5 . .
H6A1 C6A H6A2 109.5 . .
C5A C6A H6A3 109.5 . .
H6A1 C6A H6A3 109.5 . .
H6A2 C6A H6A3 109.5 . .

loop_
_geom_bond_atom_site_label_1
_geom_bond_atom_site_label_2
_geom_bond_distance
_geom_bond_site_symmetry_2
Zn1 N1 2.101(13) .
Zn1 N5 2.115(17) .
Zn1 N9 2.121(18) .
Zn1 N2 2.291(14) .
Zn1 N6 2.321(13) .
Zn1 N10 2.350(11) .
Zn2 N8 2.058(12) .
Zn2 N12 2.124(12) .
Zn2 N4 2.146(14) .
Zn2 N11 2.275(11) .
Zn2 N7 2.323(11) .
Zn2 N3 2.327(12) .
Zn3 N15 2.066(11) .
Zn3 N23 2.079(13) .
Zn3 N19 2.081(14) .
Zn3 N20 2.306(10) .
Zn3 N16 2.317(12) .
Zn3 N24 2.354(11) .
Zn4 N26 2.083(13) .
Zn4 N18 2.092(11) .
Zn4 N22 2.119(13) .
Zn4 N21 2.317(12) .
Zn4 N25 2.325(10) .
Zn4 N17 2.346(11) .
N1 C3 1.239(16) .
N1 C2 1.472(18) .
N2 C8 1.327(15) .
N2 C4 1.343(15) .
N3 C15 1.337(15) .
N3 C19 1.355(15) .
N4 C20 1.255(17) .
N4 C21 1.464(17) .
C1 N13 1.47(3) .
C1 C2 1.553(19) .
C1 H1A 0.9900 .
C1 H1AB 0.9900 .
C2 H2A 0.9900 .
C2 H2AB 0.9900 .
C3 C4 1.488(17) .
C3 H3 0.9500 .
C4 C5 1.368(17) .
C5 C6 1.338(17) .
C5 H5 0.9500 .
C6 C7 1.422(15) .
C6 H6 0.9500 .
C7 C8 1.380(16) .
C7 C9 1.473(16) .
C8 H8 0.9500 .
C9 C14 1.362(15) .
C9 C10 1.411(16) .
C10 C11 1.359(16) .
C10 H10 0.9500 .
C11 C12 1.400(16) .
C11 H11 0.9500 .
C12 C13 1.418(16) .
C12 C16 1.466(16) .
C13 C14 1.376(16) .
C13 H13 0.9500 .
C14 H14 0.9500 .
C15 C16 1.365(16) .
C15 H15 0.9500 .
C16 C17 1.402(16) .
C17 C18 1.401(17) .
C17 H17 0.9500 .
C18 C19 1.373(17) .
C18 H18 0.9500 .
C19 C20 1.476(17) .
C20 H20 0.9500 .
C21 C22 1.471(19) .
C21 H21A 0.9900 .
C21 H21B 0.9900 .
C22 N14 1.44(2) .
C22 H22A 0.9900 .
C22 H22B 0.9900 .
N5 C25 1.219(18) .
N5 C24 1.462(17) .
N6 C30 1.301(15) .
N6 C26 1.332(16) .
N7 C37 1.344(14) .
N7 C41 1.348(14) .
N8 C42 1.274(15) .
N8 C43 1.474(16) .
C23 N13 1.46(3) .
C23 C24 1.54(2) .
C23 H23A 0.9900 .
C23 H23B 0.9900 .
C24 H24A 0.9900 .
C24 H24B 0.9900 .
C25 C26 1.469(17) .
C25 H25 0.9500 .
C26 C27 1.376(18) .
C27 C28 1.350(17) .
C27 H27 0.9500 .
C28 C29 1.423(16) .
C28 H28 0.9500 .
C29 C30 1.396(17) .
C29 C31 1.459(15) .
C30 H30 0.9500 .
C31 C36 1.392(16) .
C31 C32 1.417(17) .
C32 C33 1.347(16) .
C32 H32 0.9500 .
C33 C34 1.393(15) .
C33 H33 0.9500 .
C34 C35 1.421(15) .
C34 C38 1.485(15) .
C35 C36 1.366(15) .
C35 H35 0.9500 .
C36 H36 0.9500 .
C37 C38 1.379(15) .
C37 H37 0.9500 .
C38 C39 1.397(15) .
C39 C40 1.415(16) .
C39 H39 0.9500 .
C40 C41 1.361(16) .
C40 H40 0.9500 .
C41 C42 1.484(16) .
C42 H42 0.9500 .
C43 C44 1.478(19) .
C43 H43A 0.9900 .
C43 H43B 0.9900 .
C44 N14 1.49(2) .
C44 H44A 0.9900 .
C44 H44B 0.9900 .
N9 C47 1.249(18) .
N9 C46 1.462(17) .
N10 C52 1.318(15) .
N10 C48 1.346(16) .
N11 C59 1.332(14) .
N11 C63 1.364(14) .
N12 C64 1.268(15) .
N12 C65 1.462(16) .
C45 N13 1.46(3) .
C45 C46 1.56(2) .
C45 H45A 0.9900 .
C45 H45B 0.9900 .
C46 H46A 0.9900 .
C46 H46B 0.9900 .
C47 C48 1.490(17) .
C47 H47 0.9500 .
C48 C49 1.381(17) .
C49 C50 1.353(17) .
C49 H49 0.9500 .
C50 C51 1.408(16) .
C50 H50 0.9500 .
C51 C52 1.376(15) .
C51 C53 1.480(15) .
C52 H52 0.9500 .
C53 C58 1.390(15) .
C53 C54 1.415(15) .
C54 C55 1.379(16) .
C54 H54 0.9500 .
C55 C56 1.384(15) .
C55 H55 0.9500 .
C56 C57 1.432(15) .
C56 C60 1.472(15) .
C57 C58 1.355(16) .
C57 H57 0.9500 .
C58 H58 0.9500 .
C59 C60 1.385(15) .
C59 H59 0.9500 .
C60 C61 1.369(15) .
C61 C62 1.404(16) .
C61 H61 0.9500 .
C62 C63 1.361(15) .
C62 H62 0.9500 .
C63 C64 1.453(15) .
C64 H64 0.9500 .
C65 C66 1.496(18) .
C65 H65A 0.9900 .
C65 H65B 0.9900 .
C66 N14 1.50(2) .
C66 H66A 0.9900 .
C66 H66B 0.9900 .
N15 C73 1.242(15) .
N15 C72 1.492(16) .
N16 C78 1.332(14) .
N16 C74 1.352(14) .
N17 C85 1.347(14) .
N17 C89 1.348(14) .
N18 C90 1.293(15) .
N18 C91 1.469(15) .
C71 N27 1.50(2) .
C71 C72 1.536(19) .
C71 H71A 0.9900 .
C71 H71B 0.9900 .
C72 H72A 0.9900 .
C72 H72B 0.9900 .
C73 C74 1.476(15) .
C73 H73 0.9500 .
C74 C75 1.384(16) .
C75 C76 1.376(16) .
C75 H75 0.9500 .
C76 C77 1.410(15) .
C76 H76 0.9500 .
C77 C78 1.406(15) .
C77 C79 1.466(15) .
C78 H78 0.9500 .
C79 C84 1.387(15) .
C79 C80 1.426(15) .
C80 C81 1.376(16) .
C80 H80 0.9500 .
C81 C82 1.391(16) .
C81 H81 0.9500 .
C82 C83 1.407(15) .
C82 C86 1.475(15) .
C83 C84 1.365(16) .
C83 H83 0.9500 .
C84 H84 0.9500 .
C85 C86 1.384(15) .
C85 H85 0.9500 .
C86 C87 1.398(15) .
C87 C88 1.403(17) .
C87 H87 0.9500 .
C88 C89 1.366(16) .
C88 H88 0.9500 .
C89 C90 1.471(16) .
C90 H90 0.9500 .
C91 C92 1.499(19) .
C91 H91A 0.9900 .
C91 H91B 0.9900 .
C92 N28 1.43(2) .
C92 H92A 0.9900 .
C92 H92B 0.9900 .
N19 C95 1.239(16) .
N19 C94 1.485(16) .
N20 C100 1.337(15) .
N20 C96 1.344(14) .
N21 C107 1.330(14) .
N21 C111 1.357(14) .
N22 C112 1.263(16) .
N22 C113 1.480(17) .
C93 N27 1.46(2) .
C93 C94 1.531(19) .
C93 H93A 0.9900 .
C93 H93B 0.9900 .
C94 H94A 0.9900 .
C94 H94B 0.9900 .
C95 C96 1.478(16) .
C95 H95 0.9500 .
C96 C97 1.393(16) .
C97 C98 1.350(17) .
C97 H97 0.9500 .
C98 C99 1.426(16) .
C98 H98 0.9500 .
C99 C100 1.373(15) .
C99 C101 1.481(15) .
C100 H100 0.9500 .
C101 C106 1.380(15) .
C101 C102 1.414(15) .
C102 C103 1.377(16) .
C102 H102 0.9500 .
C103 C104 1.392(15) .
C103 H103 0.9500 .
C104 C105 1.409(15) .
C104 C108 1.481(15) .
C105 C106 1.380(16) .
C105 H105 0.9500 .
C106 H106 0.9500 .
C107 C108 1.393(15) .
C107 H107 0.9500 .
C108 C109 1.388(16) .
C109 C110 1.423(17) .
C109 H109 0.9500 .
C110 C111 1.352(16) .
C110 H110 0.9500 .
C111 C112 1.460(16) .
C112 H112 0.9500 .
C113 C114 1.496(19) .
C113 H11A 0.9900 .
C113 H11B 0.9900 .
C114 N28 1.46(2) .
C114 H11C 0.9900 .
C114 H11D 0.9900 .
N23 C117 1.250(16) .
N23 C116 1.509(17) .
N24 C122 1.322(14) .
N24 C118 1.351(14) .
N25 C129 1.310(14) .
N25 C133 1.357(15) .
N26 C134 1.272(15) .
N26 C135 1.471(16) .
C115 N27 1.42(2) .
C115 C116 1.532(18) .
C115 H11E 0.9900 .
C115 H11F 0.9900 .
C116 H11G 0.9900 .
C116 H11H 0.9900 .
C117 C118 1.477(16) .
C117 H117 0.9500 .
C118 C119 1.354(16) .
C119 C120 1.352(16) .
C119 H119 0.9500 .
C120 C121 1.415(15) .
C120 H120 0.9500 .
C121 C122 1.382(15) .
C121 C123 1.475(15) .
C122 H122 0.9500 .
C123 C128 1.372(15) .
C123 C124 1.422(15) .
C124 C125 1.343(16) .
C124 H124 0.9500 .
C125 C126 1.412(15) .
C125 H125 0.9500 .
C126 C127 1.415(15) .
C126 C130 1.454(15) .
C127 C128 1.377(16) .
C127 H127 0.9500 .
C128 H128 0.9500 .
C129 C130 1.378(15) .
C129 H129 0.9500 .
C130 C131 1.388(15) .
C131 C132 1.417(16) .
C131 H131 0.9500 .
C132 C133 1.345(16) .
C132 H132 0.9500 .
C133 C134 1.457(16) .
C134 H134 0.9500 .
C135 C136 1.497(18) .
C135 H13A 0.9900 .
C135 H13B 0.9900 .
C136 N28 1.47(3) .
C136 H13C 0.9900 .
C136 H13D 0.9900 .
Sb1 F1 1.80(2) .
Sb1 F4 1.82(2) .
Sb1 F5 1.82(2) .
Sb1 F6 1.86(2) .
Sb1 F3 1.88(2) .
Sb1 F2 1.88(2) .
Sb1' F4' 1.81(2) .
Sb1' F1' 1.82(2) .
Sb1' F5' 1.83(2) .
Sb1' F6' 1.86(2) .
Sb1' F2' 1.86(2) .
Sb1' F3' 1.90(2) .
Sb2 F7 1.810(17) .
Sb2 F9 1.817(19) .
Sb2 F12 1.820(17) .
Sb2 F8 1.865(15) .
Sb2 F10 1.867(19) .
Sb2 F11 1.879(16) .
Sb2' F7' 1.81(2) .
Sb2' F10' 1.82(3) .
Sb2' F12' 1.84(2) .
Sb2' F9' 1.84(3) .
Sb2' F11' 1.85(2) .
Sb2' F8' 1.869(19) .
Sb3 F16 1.831(15) .
Sb3 F18 1.85(2) .
Sb3 F15 1.866(17) .
Sb3 F13 1.891(14) .
Sb3 F14 1.896(13) .
Sb3 F17 1.90(2) .
Sb3 F14' 1.904(14) .
Sb3 F13' 1.908(14) .
Sb4 F21' 1.79(2) .
Sb4 F19 1.82(2) .
Sb4 F24 1.84(2) .
Sb4 F20' 1.84(2) .
Sb4 F22 1.85(2) .
Sb4 F23' 1.86(3) .
Sb4 F20 1.88(2) .
Sb4 F23 1.88(2) .
Sb4 F24' 1.88(2) .
Sb4 F22' 1.91(2) .
Sb4 F19' 1.95(2) .
Sb4 F21 1.95(2) .
Sb5 F29 1.77(2) .
Sb5 F28 1.79(2) .
Sb5 F27 1.81(2) .
Sb5 F26 1.86(3) .
Sb5 F30 1.87(3) .
Sb5 F25 1.88(3) .
S1B O1B 1.28(3) .
S1B O3B 1.45(3) .
S1B O2B 1.53(3) .
S1B C1B 2.12(3) .
F1B C1B 1.29(3) .
C1B F2B 1.31(3) .
C1B F3B 1.32(3) .
Sb6 F31 1.78(3) .
Sb6 F36 1.82(3) .
Sb6 F34 1.85(3) .
Sb6 F32 1.85(3) .
Sb6 F35 1.86(3) .
Sb6 F33 1.88(2) .
S1D O1D 1.37(3) .
S1D O3D 1.44(3) .
S1D O2D 1.44(3) .
S1D C1D 2.10(3) .
C1D F2D 1.31(3) .
C1D F3D 1.32(3) .
C1D F1D 1.36(3) .
C1F F1F 1.31(3) .
C1F F2F 1.33(3) .
C1F F3F 1.33(3) .
C1F S1F 2.02(3) .
S1F O2F 1.41(3) .
S1F O3F 1.43(4) .
S1F O1F 1.45(4) .
Sb7 F39 1.827(15) .
Sb7 F40' 1.844(14) 2_656
Sb7 F40' 1.844(14) .
Sb7 F40 1.858(14) .
Sb7 F40 1.858(14) 2_656
Sb7 F38' 1.862(13) 2_656
Sb7 F38' 1.862(13) .
Sb7 F38 1.868(12) 2_656
Sb7 F38 1.868(12) .
Sb7 F37 1.891(14) .
Sb8 F45 1.73(2) .
Sb8 F48 1.77(3) .
Sb8 F43 1.80(2) .
Sb8 F47 1.83(3) .
Sb8 F44 1.89(2) .
Sb8 F46 1.90(3) .
S1C O3C 1.38(3) .
S1C O1C 1.38(3) .
S1C O2C 1.47(3) .
S1C C1C 2.05(3) .
C1C F2C 1.30(3) .
C1C F1C 1.32(3) .
C1C F3C 1.36(3) .
Sb9 F50 1.78(4) .
Sb9 F54 1.84(4) .
Sb9 F53 1.85(4) .
Sb9 F51 1.88(4) .
Sb9 F49 1.88(4) .
Sb9 F52 1.90(4) .
Sb9' F52' 1.81(5) .
Sb9' F54' 1.82(5) .
Sb9' F50' 1.84(5) .
Sb9' F49' 1.85(5) .
Sb9' F51' 1.86(5) .
Sb9' F53' 1.90(5) .
S1E O3E 1.38(3) .
S1E O2E 1.41(3) .
S1E O1E 1.51(4) .
S1E C1E 2.06(3) .
C1E F2E 1.29(3) .
C1E F3E 1.30(3) .
C1E F1E 1.31(3) .
S1G O3G 1.39(4) .
S1G O2G 1.42(4) .
S1G O1G 1.46(4) .
S1G C1G 2.06(4) .
C1G F1G 1.32(3) .
C1G F3G 1.32(3) .
C1G F2G 1.32(3) .
N1S C1S 1.19(3) .
C2S C1S 1.48(3) .
C2S H2S1 0.9800 .
C2S H2S2 0.9800 .
C2S H2S3 0.9800 .
C1A N1A 1.16(2) .
C1A C2A 1.47(2) .
C2A H2A1 0.9800 .
C2A H2A2 0.9800 .
C2A H2A3 0.9800 .
N2S C3S 1.17(2) .
C3S C4S 1.46(2) .
N2A C3A 1.14(2) .
C3A C4A 1.47(2) .
N2B C3B 1.18(3) .
C3B C4B 1.46(3) .
N3S C5S 1.18(2) .
C5S C6S 1.44(2) .
C6S H6S1 0.9800 .
C6S H6S2 0.9800 .
C6S H6S3 0.9800 .
N3A C5A 1.18(3) .
C5A C6A 1.47(3) .
C6A H6A1 0.9800 .
C6A H6A2 0.9800 .
C6A H6A3 0.9800 .

loop_
_geom_torsion_atom_site_label_1
_geom_torsion_atom_site_label_2
_geom_torsion_atom_site_label_3
_geom_torsion_atom_site_label_4
_geom_torsion
C3 N1 C2 C1 -113.7(19)
Zn1 N1 C2 C1 60.0(19)
N13 C1 C2 N1 -55(3)
C2 N1 C3 C4 180.0(14)
Zn1 N1 C3 C4 6(2)
C8 N2 C4 C5 1(2)
Zn1 N2 C4 C5 -170.1(12)
C8 N2 C4 C3 174.2(12)
Zn1 N2 C4 C3 3.2(15)
N1 C3 C4 N2 -6(2)
N1 C3 C4 C5 167.2(16)
N2 C4 C5 C6 1(2)
C3 C4 C5 C6 -172.0(15)
C4 C5 C6 C7 1(2)
C5 C6 C7 C8 -4(2)
C5 C6 C7 C9 173.1(14)
C4 N2 C8 C7 -4(2)
Zn1 N2 C8 C7 165.1(10)
C6 C7 C8 N2 5(2)
C9 C7 C8 N2 -171.3(13)
C8 C7 C9 C14 -33(2)
C6 C7 C9 C14 150.1(14)
C8 C7 C9 C10 139.2(14)
C6 C7 C9 C10 -37(2)
C14 C9 C10 C11 0(2)
C7 C9 C10 C11 -172.7(13)
C9 C10 C11 C12 1(2)
C10 C11 C12 C13 -2(2)
C10 C11 C12 C16 172.4(15)
C11 C12 C13 C14 1(2)
C16 C12 C13 C14 -173.5(14)
C10 C9 C14 C13 -1(2)
C7 C9 C14 C13 171.7(14)
C12 C13 C14 C9 0(2)
C19 N3 C15 C16 -4(2)
Zn2 N3 C15 C16 155.4(12)
N3 C15 C16 C17 6(2)
N3 C15 C16 C12 -172.4(13)
C11 C12 C16 C15 -24(2)
C13 C12 C16 C15 150.1(14)
C11 C12 C16 C17 158.2(15)
C13 C12 C16 C17 -28(2)
C15 C16 C17 C18 -4(2)
C12 C16 C17 C18 174.1(15)
C16 C17 C18 C19 1(2)
C15 N3 C19 C18 0(2)
Zn2 N3 C19 C18 -163.2(13)
C15 N3 C19 C20 176.5(13)
Zn2 N3 C19 C20 13.2(15)
C17 C18 C19 N3 1(2)
C17 C18 C19 C20 -175.2(15)
C21 N4 C20 C19 -179.8(14)
Zn2 N4 C20 C19 -2(2)
N3 C19 C20 N4 -8(2)
C18 C19 C20 N4 168.2(16)
C20 N4 C21 C22 -120(2)
Zn2 N4 C21 C22 62.2(19)
N4 C21 C22 N14 -60(2)
C25 N5 C24 C23 -118(2)
Zn1 N5 C24 C23 58(2)
N13 C23 C24 N5 -58(2)
C24 N5 C25 C26 -180(2)
Zn1 N5 C25 C26 5(3)
C30 N6 C26 C27 1(3)
Zn1 N6 C26 C27 -165.5(15)
C30 N6 C26 C25 178.4(15)
Zn1 N6 C26 C25 12(2)
N5 C25 C26 N6 -12(3)
N5 C25 C26 C27 165(2)
N6 C26 C27 C28 0(3)
C25 C26 C27 C28 -178(2)
C26 C27 C28 C29 1(3)
C27 C28 C29 C30 -2(3)
C27 C28 C29 C31 171.3(19)
C26 N6 C30 C29 -2(2)
Zn1 N6 C30 C29 161.3(12)
C28 C29 C30 N6 2(2)
C31 C29 C30 N6 -170.8(15)
C30 C29 C31 C36 -26(2)
C28 C29 C31 C36 161.2(17)
C30 C29 C31 C32 148.8(15)
C28 C29 C31 C32 -24(2)
C36 C31 C32 C33 4(2)
C29 C31 C32 C33 -171.1(13)
C31 C32 C33 C34 0(2)
C32 C33 C34 C35 -4(2)
C32 C33 C34 C38 172.7(13)
C33 C34 C35 C36 3.2(18)
C38 C34 C35 C36 -173.3(12)
C34 C35 C36 C31 1(2)
C32 C31 C36 C35 -5(2)
C29 C31 C36 C35 170.7(13)
C41 N7 C37 C38 -2.4(19)
Zn2 N7 C37 C38 160.3(10)
N7 C37 C38 C39 1(2)
N7 C37 C38 C34 -172.1(12)
C33 C34 C38 C37 -30.2(19)
C35 C34 C38 C37 146.0(13)
C33 C34 C38 C39 157.3(14)
C35 C34 C38 C39 -26.5(19)
C37 C38 C39 C40 3(2)
C34 C38 C39 C40 176.2(13)
C38 C39 C40 C41 -6(2)
C37 N7 C41 C40 0(2)
Zn2 N7 C41 C40 -166.3(13)
C37 N7 C41 C42 176.1(12)
Zn2 N7 C41 C42 10.1(15)
C39 C40 C41 N7 4(2)
C39 C40 C41 C42 -171.8(15)
C43 N8 C42 C41 178.5(14)
Zn2 N8 C42 C41 -2(2)
N7 C41 C42 N8 -6(2)
C40 C41 C42 N8 170.3(15)
C42 N8 C43 C44 -121.1(18)
Zn2 N8 C43 C44 59.6(19)
N8 C43 C44 N14 -55(2)
C47 N9 C46 C45 -119(3)
Zn1 N9 C46 C45 64(3)
N13 C45 C46 N9 -63(3)
C46 N9 C47 C48 -178.6(19)
Zn1 N9 C47 C48 -2(3)
C52 N10 C48 C49 1(3)
Zn1 N10 C48 C49 -164.1(17)
C52 N10 C48 C47 175.1(17)
Zn1 N10 C48 C47 10(2)
N9 C47 C48 N10 -7(3)
N9 C47 C48 C49 168(2)
N10 C48 C49 C50 -2(3)
C47 C48 C49 C50 -176(2)
C48 C49 C50 C51 3(3)
C49 C50 C51 C52 -3(3)
C49 C50 C51 C53 172.4(16)
C48 N10 C52 C51 -1(2)
Zn1 N10 C52 C51 160.6(12)
C50 C51 C52 N10 2(2)
C53 C51 C52 N10 -173.6(14)
C52 C51 C53 C58 -23(2)
C50 C51 C53 C58 162.4(15)
C52 C51 C53 C54 151.5(14)
C50 C51 C53 C54 -23(2)
C58 C53 C54 C55 2(2)
C51 C53 C54 C55 -172.8(14)
C53 C54 C55 C56 3(2)
C54 C55 C56 C57 -7(2)
C54 C55 C56 C60 172.5(14)
C55 C56 C57 C58 7(2)
C60 C56 C57 C58 -172.2(13)
C56 C57 C58 C53 -3(2)
C54 C53 C58 C57 -1(2)
C51 C53 C58 C57 173.1(14)
C63 N11 C59 C60 -7(2)
Zn2 N11 C59 C60 163.5(10)
N11 C59 C60 C61 3(2)
N11 C59 C60 C56 -169.3(12)
C55 C56 C60 C61 150.0(15)
C57 C56 C60 C61 -31(2)
C55 C56 C60 C59 -38(2)
C57 C56 C60 C59 140.9(13)
C59 C60 C61 C62 4(2)
C56 C60 C61 C62 175.6(13)
C60 C61 C62 C63 -6(2)
C61 C62 C63 N11 3(2)
C61 C62 C63 C64 -167.3(14)
C59 N11 C63 C62 3(2)
Zn2 N11 C63 C62 -168.5(11)
C59 N11 C63 C64 174.3(12)
Zn2 N11 C63 C64 2.3(15)
C65 N12 C64 C63 176.7(14)
Zn2 N12 C64 C63 -2(2)
C62 C63 C64 N12 170.2(15)
N11 C63 C64 N12 -1(2)
C64 N12 C65 C66 -116.6(18)
Zn2 N12 C65 C66 61.6(18)
N12 C65 C66 N14 -60.0(19)
C46 C45 N13 C23 -77(2)
C46 C45 N13 C1 146.4(17)
C24 C23 N13 C45 144.3(17)
C24 C23 N13 C1 -79(2)
C2 C1 N13 C45 -82(2)
C2 C1 N13 C23 141(2)
C21 C22 N14 C44 -81.4(19)
C21 C22 N14 C66 144.2(15)
C43 C44 N14 C22 141.0(15)
C43 C44 N14 C66 -82.4(17)
C65 C66 N14 C22 -79.3(18)
C65 C66 N14 C44 145.3(14)
C73 N15 C72 C71 -119.8(16)
Zn3 N15 C72 C71 57.5(17)
N27 C71 C72 N15 -55.6(18)
C72 N15 C73 C74 -178.2(14)
Zn3 N15 C73 C74 4(2)
C78 N16 C74 C75 0(2)
Zn3 N16 C74 C75 -165.3(12)
C78 N16 C74 C73 179.1(12)
Zn3 N16 C74 C73 13.4(15)
N15 C73 C74 N16 -13(2)
N15 C73 C74 C75 165.6(16)
N16 C74 C75 C76 2(2)
C73 C74 C75 C76 -177.0(14)
C74 C75 C76 C77 1(2)
C75 C76 C77 C78 -4(2)
C75 C76 C77 C79 171.3(13)
C74 N16 C78 C77 -5(2)
Zn3 N16 C78 C77 157.7(10)
C76 C77 C78 N16 6.5(19)
C79 C77 C78 N16 -169.4(12)
C78 C77 C79 C84 151.3(13)
C76 C77 C79 C84 -24(2)
C78 C77 C79 C80 -24.6(19)
C76 C77 C79 C80 159.9(13)
C84 C79 C80 C81 -5(2)
C77 C79 C80 C81 170.7(13)
C79 C80 C81 C82 0(2)
C80 C81 C82 C83 5.1(19)
C80 C81 C82 C86 -171.8(12)
C81 C82 C83 C84 -5.5(19)
C86 C82 C83 C84 171.3(12)
C82 C83 C84 C79 0(2)
C80 C79 C84 C83 5.0(19)
C77 C79 C84 C83 -171.0(12)
C89 N17 C85 C86 -3(2)
Zn4 N17 C85 C86 159.7(10)
N17 C85 C86 C87 4(2)
N17 C85 C86 C82 -172.1(12)
C81 C82 C86 C85 149.7(13)
C83 C82 C86 C85 -27.0(19)
C81 C82 C86 C87 -26(2)
C83 C82 C86 C87 157.5(14)
C85 C86 C87 C88 1(2)
C82 C86 C87 C88 176.5(14)
C86 C87 C88 C89 -6(3)
C85 N17 C89 C88 -3(2)
Zn4 N17 C89 C88 -168.6(14)
C85 N17 C89 C90 177.9(14)
Zn4 N17 C89 C90 11.9(17)
C87 C88 C89 N17 7(3)
C87 C88 C89 C90 -173.4(16)
C91 N18 C90 C89 -179.5(16)
Zn4 N18 C90 C89 0(2)
N17 C89 C90 N18 -9(2)
C88 C89 C90 N18 171.7(17)
C90 N18 C91 C92 -121.4(19)
Zn4 N18 C91 C92 60(2)
N18 C91 C92 N28 -56(2)
C95 N19 C94 C93 -120.4(18)
Zn3 N19 C94 C93 60.0(18)
N27 C93 C94 N19 -53(2)
C94 N19 C95 C96 -179.0(14)
Zn3 N19 C95 C96 1(2)
C100 N20 C96 C97 3(2)
Zn3 N20 C96 C97 -162.8(12)
C100 N20 C96 C95 179.0(12)
Zn3 N20 C96 C95 13.5(15)
N19 C95 C96 N20 -11(2)
N19 C95 C96 C97 165.6(16)
N20 C96 C97 C98 -2(2)
C95 C96 C97 C98 -178.0(15)
C96 C97 C98 C99 3(3)
C97 C98 C99 C100 -4(2)
C97 C98 C99 C101 175.7(15)
C96 N20 C100 C99 -4(2)
Zn3 N20 C100 C99 157.8(11)
C98 C99 C100 N20 5(2)
C101 C99 C100 N20 -174.7(12)
C100 C99 C101 C106 -16(2)
C98 C99 C101 C106 165.1(14)
C100 C99 C101 C102 155.9(13)
C98 C99 C101 C102 -23(2)
C106 C101 C102 C103 1(2)
C99 C101 C102 C103 -170.6(13)
C101 C102 C103 C104 -1(2)
C102 C103 C104 C105 -3(2)
C102 C103 C104 C108 172.0(14)
C103 C104 C105 C106 6(2)
C108 C104 C105 C106 -168.8(14)
C104 C105 C106 C101 -6(2)
C102 C101 C106 C105 2(2)
C99 C101 C106 C105 173.7(14)
C111 N21 C107 C108 -4.1(19)
Zn4 N21 C107 C108 164.4(10)
N21 C107 C108 C109 5(2)
N21 C107 C108 C104 -171.5(12)
C103 C104 C108 C109 149.8(15)
C105 C104 C108 C109 -35(2)
C103 C104 C108 C107 -34(2)
C105 C104 C108 C107 140.8(13)
C107 C108 C109 C110 -2(2)
C104 C108 C109 C110 174.0(13)
C108 C109 C110 C111 -1(2)
C109 C110 C111 N21 2(2)
C109 C110 C111 C112 -174.6(15)
C107 N21 C111 C110 0(2)
Zn4 N21 C111 C110 -170.1(13)
C107 N21 C111 C112 177.4(13)
Zn4 N21 C111 C112 6.8(16)
C113 N22 C112 C111 179.9(14)
Zn4 N22 C112 C111 4(2)
C110 C111 C112 N22 169.6(16)
N21 C111 C112 N22 -7(2)
C112 N22 C113 C114 -114.7(19)
Zn4 N22 C113 C114 61.6(19)
N22 C113 C114 N28 -57(2)
C117 N23 C116 C115 -113.9(18)
Zn3 N23 C116 C115 59.3(19)
N27 C115 C116 N23 -56(2)
C116 N23 C117 C118 -179.9(13)
Zn3 N23 C117 C118 7(2)
C122 N24 C118 C119 -3(2)
Zn3 N24 C118 C119 -173.0(12)
C122 N24 C118 C117 173.9(12)
Zn3 N24 C118 C117 3.7(15)
N23 C117 C118 N24 -7(2)
N23 C117 C118 C119 169.6(16)
N24 C118 C119 C120 5(2)
C117 C118 C119 C120 -171.5(15)
C118 C119 C120 C121 -2(2)
C119 C120 C121 C122 -2(2)
C119 C120 C121 C123 173.6(13)
C118 N24 C122 C121 -2(2)
Zn3 N24 C122 C121 166.1(10)
C120 C121 C122 N24 4(2)
C123 C121 C122 N24 -171.5(12)
C122 C121 C123 C128 -33.2(19)
C120 C121 C123 C128 151.5(13)
C122 C121 C123 C124 137.8(13)
C120 C121 C123 C124 -37.6(19)
C128 C123 C124 C125 1(2)
C121 C123 C124 C125 -170.3(13)
C123 C124 C125 C126 0(2)
C124 C125 C126 C127 -2(2)
C124 C125 C126 C130 173.6(13)
C125 C126 C127 C128 3.1(19)
C130 C126 C127 C128 -172.3(13)
C124 C123 C128 C127 0(2)
C121 C123 C128 C127 171.7(12)
C126 C127 C128 C123 -3(2)
C133 N25 C129 C130 -2(2)
Zn4 N25 C129 C130 158.8(10)
N25 C129 C130 C131 2(2)
N25 C129 C130 C126 -172.2(12)
C125 C126 C130 C129 -26.1(19)
C127 C126 C130 C129 149.0(13)
C125 C126 C130 C131 159.7(13)
C127 C126 C130 C131 -25.2(19)
C129 C130 C131 C132 -1(2)
C126 C130 C131 C132 173.4(13)
C130 C131 C132 C133 -1(2)
C131 C132 C133 N25 1(2)
C131 C132 C133 C134 -177.1(14)
C129 N25 C133 C132 0(2)
Zn4 N25 C133 C132 -164.5(13)
C129 N25 C133 C134 178.3(13)
Zn4 N25 C133 C134 13.8(16)
C135 N26 C134 C133 -179.9(14)
Zn4 N26 C134 C133 6(2)
C132 C133 C134 N26 164.0(15)
N25 C133 C134 N26 -14(2)
C134 N26 C135 C136 -119.5(18)
Zn4 N26 C135 C136 54.4(19)
N26 C135 C136 N28 -51(2)
C116 C115 N27 C93 -85(2)
C116 C115 N27 C71 141.2(16)
C94 C93 N27 C115 144.9(15)
C94 C93 N27 C71 -81.6(17)
C72 C71 N27 C115 -80.2(17)
C72 C71 N27 C93 143.1(14)
C91 C92 N28 C114 -84(2)
C91 C92 N28 C136 142.3(16)
C113 C114 N28 C92 143.3(16)
C113 C114 N28 C136 -83.0(19)
C135 C136 N28 C92 -84.8(19)
C135 C136 N28 C114 140.5(15)
